data_7250646
loop_
_publ_author_name
'Wu, Yingcong'
'Ma, Wanzun'
'Wei, Dehui'
'Liu, Gen'
'Wei, Huiqi'
'Zhao, Xinyun'
'Wu, Lamei'
'Huang, Zhengxi'
'Zhang, Zhan'

_publ_section_title
;
 A self-assembled supramolecular capsule that cocrystallizes with
 1,4-disubstituted benzene derivatives
;
_journal_issue 15
_journal_name_full CrystEngComm
_journal_page_first 2287
_journal_page_last 2291
_journal_paper_doi 10.1039/D5CE00115C
_journal_volume 27
_journal_year 2025
_chemical_formula_sum 'C98 H131 N10 O10'
_chemical_formula_weight 1609.12
_space_group_crystal_system triclinic
_space_group_IT_number 2
_space_group_name_Hall '-P 1'
_space_group_name_H-M_alt 'P -1'
_atom_sites_solution_hydrogens geom
_audit_creation_method SHELXL-2019/1
_audit_update_record
;
2025-02-26 deposited with the CCDC.	2025-03-14 downloaded from the CCDC.
;
_cell_angle_alpha 99.601(6)
_cell_angle_beta 94.150(5)
_cell_angle_gamma 118.184(5)
_cell_formula_units_Z 2
_cell_length_a 14.8218(17)
_cell_length_b 15.0041(18)
_cell_length_c 24.178(3)
_cell_measurement_reflns_used 9814
_cell_measurement_temperature 100(2)
_cell_measurement_theta_max 64.98
_cell_measurement_theta_min 3.35
_cell_volume 4601.8(10)
_computing_cell_refinement 'Bruker SAINT'
_computing_data_collection 'Bruker APEX3'
_computing_data_reduction 'Bruker SAINT'
_computing_molecular_graphics 'Bruker SHELXTL'
_computing_publication_material 'Bruker SHELXTL'
_computing_structure_refinement 'SHELXL-2019/1 (Sheldrick, 2019)'
_computing_structure_solution 'SHELXS-97 (Sheldrick 2008)'
_diffrn_ambient_temperature 100(2)
_diffrn_measured_fraction_theta_full 0.990
_diffrn_measured_fraction_theta_max 0.990
_diffrn_measurement_device_type 'Bruker D8 venture'
_diffrn_measurement_method '\f and \w scans'
_diffrn_radiation_type GaK\a
_diffrn_radiation_wavelength 1.34139
_diffrn_reflns_av_R_equivalents 0.0853
_diffrn_reflns_av_unetI/netI 0.0605
_diffrn_reflns_Laue_measured_fraction_full 0.990
_diffrn_reflns_Laue_measured_fraction_max 0.990
_diffrn_reflns_limit_h_max 17
_diffrn_reflns_limit_h_min -17
_diffrn_reflns_limit_k_max 17
_diffrn_reflns_limit_k_min -17
_diffrn_reflns_limit_l_max 28
_diffrn_reflns_limit_l_min -28
_diffrn_reflns_number 96441
_diffrn_reflns_point_group_measured_fraction_full 0.990
_diffrn_reflns_point_group_measured_fraction_max 0.990
_diffrn_reflns_theta_full 52.096
_diffrn_reflns_theta_max 52.096
_diffrn_reflns_theta_min 1.637
_exptl_absorpt_coefficient_mu 0.379
_exptl_absorpt_correction_T_max 0.7424
_exptl_absorpt_correction_T_min 0.6411
_exptl_absorpt_correction_type multi-scan
_exptl_absorpt_process_details 'SADABS-2016/2 (Bruker,2016/2)'
_exptl_crystal_colour black
_exptl_crystal_density_diffrn 1.161
_exptl_crystal_description block
_exptl_crystal_F_000 1738
_exptl_crystal_size_max 0.120
_exptl_crystal_size_mid 0.100
_exptl_crystal_size_min 0.060
_refine_diff_density_max 1.672
_refine_diff_density_min -1.174
_refine_diff_density_rms 0.123
_refine_ls_extinction_coef 0.0114(12)
_refine_ls_extinction_expression Fc^*^=kFc[1+0.001xFc^2^\l^3^/sin(2\q)]^-1/4^
_refine_ls_extinction_method 'SHELXL-2019/1 (Sheldrick 2019)'
_refine_ls_goodness_of_fit_ref 1.070
_refine_ls_hydrogen_treatment constr
_refine_ls_matrix_type full
_refine_ls_number_parameters 1113
_refine_ls_number_reflns 15527
_refine_ls_number_restraints 61
_refine_ls_restrained_S_all 1.073
_refine_ls_R_factor_all 0.1634
_refine_ls_R_factor_gt 0.1456
_refine_ls_shift/su_max 0.002
_refine_ls_shift/su_mean 0.000
_refine_ls_structure_factor_coef Fsqd
_refine_ls_weighting_details 'w=1/[\s^2^(Fo^2^)+(0.1514P)^2^+22.5610P] where P=(Fo^2^+2Fc^2^)/3'
_refine_ls_weighting_scheme calc
_refine_ls_wR_factor_gt 0.3490
_refine_ls_wR_factor_ref 0.3616
_reflns_Friedel_coverage 0.000
_reflns_number_gt 12299
_reflns_number_total 15527
_reflns_threshold_expression 'I > 2\s(I)'
_cod_data_source_file d5ce00115c2.cif
_cod_data_source_block 250220a_zhangzhan_wyc_orangebl
_cod_original_cell_volume 4601.7(10)
_cod_database_code 7250646
_shelx_shelxl_version_number 2019/1
_shelx_space_group_comment
; 
The symmetry employed for this shelxl refinement is uniquely defined 
by the following loop, which should always be used as a source of 
symmetry information in preference to the above space-group names. 
They are only intended as comments. 
;
_shelx_estimated_absorpt_t_min 0.956
_shelx_estimated_absorpt_t_max 0.978

loop_
_space_group_symop_operation_xyz
'x, y, z'
'-x, -y, -z'

loop_
_atom_site_label
_atom_site_type_symbol
_atom_site_fract_x
_atom_site_fract_y
_atom_site_fract_z
_atom_site_U_iso_or_equiv
_atom_site_adp_type
_atom_site_occupancy
_atom_site_site_symmetry_order
_atom_site_calc_flag
_atom_site_refinement_flags_posn
_atom_site_refinement_flags_adp
_atom_site_refinement_flags_occupancy
_atom_site_disorder_assembly
_atom_site_disorder_group
O2 O 0.4982(2) 0.2061(3) 0.52380(14) 0.0278(8) Uani 1 1 d . . . . .
O4 O 0.4490(3) -0.0869(3) 0.70968(14) 0.0330(8) Uani 1 1 d . . . . .
O1A O 0.4869(3) 0.4507(3) 0.71678(15) 0.0331(8) Uani 1 1 d . . . . .
O1 O 0.5570(3) 0.3119(3) 0.61179(16) 0.0402(10) Uani 1 1 d . . . . .
N2 N 0.2216(3) 0.3513(3) 0.68290(15) 0.0198(8) Uani 1 1 d . . . . .
H2 H 0.227714 0.301521 0.694519 0.024 Uiso 1 1 calc R U . . .
O2A O 0.5576(3) 0.5987(3) 0.78529(17) 0.0440(11) Uani 1 1 d . . . . .
N3 N 0.1537(3) 0.3053(3) 0.77967(16) 0.0225(8) Uani 1 1 d . . . . .
N4 N 0.1722(3) 0.1437(3) 0.79904(15) 0.0211(8) Uani 1 1 d . . . . .
H4 H 0.198189 0.170743 0.770477 0.025 Uiso 1 1 calc R U . . .
N1 N 0.3771(3) 0.3285(3) 0.60748(16) 0.0219(8) Uani 1 1 d . . . . .
H1 H 0.419108 0.361404 0.640480 0.026 Uiso 1 1 calc R U . . .
N1A N 0.6838(3) 0.4750(3) 0.70949(16) 0.0244(9) Uani 1 1 d . . . . .
H1A H 0.635407 0.424098 0.682403 0.029 Uiso 1 1 calc R U . . .
N2A N 0.8406(3) 0.3701(3) 0.69851(16) 0.0228(8) Uani 1 1 d . . . . .
H2A H 0.823067 0.349135 0.729927 0.027 Uiso 1 1 calc R U . . .
N3A N 0.8589(3) 0.2096(3) 0.71737(16) 0.0254(9) Uani 1 1 d . . . . .
N4A N 0.7863(3) 0.1619(3) 0.81260(17) 0.0268(9) Uani 1 1 d . . . . .
H4A H 0.786552 0.215535 0.802266 0.032 Uiso 1 1 calc R U . . .
O2B O 0.3301(4) 0.2059(3) 0.7196(2) 0.0608(13) Uani 1 1 d . . . . .
O1B O 0.7275(4) 0.3330(4) 0.80505(18) 0.0552(12) Uani 1 1 d . . . . .
O3 O 0.4763(4) -0.0288(4) 0.80559(19) 0.0394(12) Uani 0.772(7) 1 d D . P A 1
O3A O 0.4251(9) 0.1601(9) 0.9019(7) 0.0478(15) Uani 0.425(4) 1 d D . P B 1
N5 N 0.3051(3) 0.0057(4) 0.79238(17) 0.0352(11) Uani 1 1 d . . . . .
H5 H 0.342584 0.034660 0.826811 0.042 Uiso 1 1 calc R U . . .
N5A N 0.6130(10) 0.167(2) 0.8897(14) 0.028(5) Uani 0.425(4) 1 d D . P B 1
H5A H 0.560849 0.109727 0.867726 0.033 Uiso 0.425(4) 1 calc R U P B 1
C15A C 0.8837(3) 0.3302(4) 0.65975(19) 0.0234(10) Uani 1 1 d . . . . .
C12 C 0.2481(3) 0.3821(3) 0.6328(2) 0.0225(10) Uani 1 1 d . . . . .
C6 C 0.2424(3) 0.2683(3) 0.5364(2) 0.0229(10) Uani 1 1 d . . . . .
C7 C 0.2864(3) 0.3277(3) 0.5924(2) 0.0224(10) Uani 1 1 d . . . . .
C15 C 0.1841(3) 0.4109(3) 0.71190(19) 0.0200(9) Uani 1 1 d . . . . .
C20 C 0.1440(3) 0.3836(3) 0.76421(18) 0.0210(9) Uani 1 1 d . . . . .
C14 C 0.1889(3) 0.4826(3) 0.68071(19) 0.0214(9) Uani 1 1 d . . . . .
C4A C 0.6673(3) 0.5386(3) 0.75080(19) 0.0216(9) Uani 1 1 d . . . . .
C20A C 0.9001(3) 0.2454(4) 0.67197(19) 0.0235(10) Uani 1 1 d . . . . .
C5 C 0.3092(3) 0.2291(3) 0.5179(2) 0.0238(10) Uani 1 1 d . . . . .
C4 C 0.3931(3) 0.2693(3) 0.56276(19) 0.0220(9) Uani 1 1 d . . . . .
C33 C 0.2158(4) 0.0034(4) 0.7762(2) 0.0238(10) Uani 1 1 d . . . . .
C7A C 0.7876(3) 0.5037(3) 0.7172(2) 0.0227(10) Uani 1 1 d . . . . .
C13 C 0.2300(3) 0.4642(3) 0.6306(2) 0.0242(10) Uani 1 1 d . . . . .
C24 C 0.1155(4) 0.2708(4) 0.8261(2) 0.0280(11) Uani 1 1 d . . . . .
C28 C 0.1730(4) 0.0585(4) 0.8127(2) 0.0261(10) Uani 1 1 d D . . . .
C26 C 0.0887(4) 0.1125(4) 0.8735(2) 0.0244(11) Uani 0.859(5) 1 d D . P C 1
C13A C 0.8648(4) 0.4573(4) 0.6291(2) 0.0342(12) Uani 1 1 d . . . . .
C2 C 0.5944(4) 0.2009(4) 0.5274(2) 0.0348(12) Uani 1 1 d . . . . .
H2B H 0.653789 0.271333 0.543929 0.042 Uiso 1 1 calc R U . . .
H2C H 0.603846 0.177872 0.488490 0.042 Uiso 1 1 calc R U . . .
C41 C 0.4259(5) -0.0467(5) 0.7563(2) 0.0445(15) Uani 1 1 d D . . . .
O4A O 0.5000(8) 0.2862(11) 0.9839(5) 0.0478(15) Uani 0.425(4) 1 d D . P B 1
C27 C 0.1193(4) 0.0356(4) 0.8583(2) 0.0232(12) Uani 0.859(5) 1 d D . P C 1
C19 C 0.2338(5) 0.6591(4) 0.7424(3) 0.0427(14) Uani 1 1 d . . . . .
H19D H 0.302992 0.690261 0.731742 0.064 Uiso 1 1 calc R U . . .
H19E H 0.237028 0.636101 0.777735 0.064 Uiso 1 1 calc R U . . .
H19F H 0.210519 0.710620 0.748058 0.064 Uiso 1 1 calc R U . . .
C31A C 0.7268(4) -0.0256(4) 0.9042(2) 0.0332(12) Uani 1 1 d . . . . .
H31A H 0.711346 0.011941 0.936471 0.040 Uiso 1 1 calc R U . . .
H31B H 0.784918 -0.035071 0.918998 0.040 Uiso 1 1 calc R U . . .
C42 C 0.5463(4) -0.0895(5) 0.7143(3) 0.0427(14) Uani 1 1 d . . . . .
H42E H 0.534262 -0.157322 0.720924 0.051 Uiso 1 1 calc R U . . .
H42F H 0.597271 -0.034119 0.746730 0.051 Uiso 1 1 calc R U . . .
C11 C 0.0525(4) 0.1368(4) 0.4973(2) 0.0360(12) Uani 1 1 d . . . . .
H11D H 0.070901 0.087033 0.477130 0.054 Uiso 1 1 calc R U . . .
H11E H -0.010816 0.128307 0.475779 0.054 Uiso 1 1 calc R U . . .
H11F H 0.040446 0.124385 0.535258 0.054 Uiso 1 1 calc R U . . .
C9 C 0.2552(4) 0.0447(4) 0.4645(2) 0.0330(11) Uani 1 1 d . . . . .
H9A H 0.242066 0.002193 0.426213 0.050 Uiso 1 1 calc R U . . .
H9B H 0.191223 0.017483 0.480683 0.050 Uiso 1 1 calc R U . . .
H9C H 0.309607 0.042546 0.488799 0.050 Uiso 1 1 calc R U . . .
C10 C 0.1415(4) 0.2475(4) 0.5029(2) 0.0276(10) Uani 1 1 d . . . . .
H10C H 0.152742 0.259613 0.464353 0.033 Uiso 1 1 calc R U . . .
H10D H 0.121126 0.297341 0.521897 0.033 Uiso 1 1 calc R U . . .
C14A C 0.9017(4) 0.3844(4) 0.6160(2) 0.0315(11) Uani 1 1 d . . . . .
C3 C 0.4890(4) 0.2657(4) 0.5690(2) 0.0279(11) Uani 1 1 d . . . . .
C16 C 0.2516(5) 0.5242(4) 0.5836(2) 0.0379(13) Uani 1 1 d . . . . .
H16C H 0.189412 0.529197 0.570972 0.045 Uiso 1 1 calc R U . . .
H16D H 0.263745 0.484995 0.550548 0.045 Uiso 1 1 calc R U . . .
C6A C 0.8379(4) 0.5842(4) 0.7656(2) 0.0342(12) Uani 1 1 d . . . . .
C25A C 0.8237(4) 0.1022(4) 0.7843(2) 0.0268(10) Uani 1 1 d . . . . .
C35 C 0.2533(4) -0.0802(4) 0.7015(2) 0.0359(12) Uani 1 1 d . . . . .
C8 C 0.2909(4) 0.1583(4) 0.4609(2) 0.0269(10) Uani 1 1 d . . . . .
H8A H 0.356063 0.185542 0.444977 0.032 Uiso 1 1 calc R U . . .
H8B H 0.237473 0.159303 0.434325 0.032 Uiso 1 1 calc R U . . .
C21 C 0.0969(4) 0.4324(4) 0.7959(2) 0.0296(11) Uani 1 1 d . . . . .
H21 H 0.090666 0.487382 0.784823 0.036 Uiso 1 1 calc R U . . .
C33A C 0.715080 0.198881 0.889860 0.0467(7) Uani 0.425(4) 1 d D . P B 1
C22A C 0.9660(4) 0.1264(4) 0.6581(2) 0.0300(11) Uani 1 1 d . . . . .
H22A H 1.002903 0.098200 0.638061 0.036 Uiso 1 1 calc R U . . .
C23 C 0.0689(5) 0.3169(4) 0.8592(2) 0.0350(12) Uani 1 1 d . . . . .
H23 H 0.043645 0.293371 0.891954 0.042 Uiso 1 1 calc R U . . .
C5A C 0.7615(4) 0.6062(4) 0.7869(2) 0.0311(11) Uani 1 1 d . . . . .
C29A C 0.8381(4) -0.0600(4) 0.7999(2) 0.0304(11) Uani 1 1 d . . . . .
H29A H 0.836981 -0.089460 0.833784 0.036 Uiso 1 1 calc R U . . .
H29B H 0.909954 -0.028691 0.791996 0.036 Uiso 1 1 calc R U . . .
C23A C 0.9232(4) 0.0879(4) 0.7043(2) 0.0296(11) Uani 1 1 d . . . . .
H23A H 0.929699 0.033292 0.715703 0.036 Uiso 1 1 calc R U . . .
C35A C 0.6905(10) 0.2800(12) 0.9753(6) 0.0467(7) Uani 0.425(4) 1 d D . P B 1
C1D C 0.6333(6) 0.6303(5) 0.6258(3) 0.0594(19) Uani 1 1 d . . . . .
H1DA H 0.634300 0.694399 0.621077 0.089 Uiso 1 1 calc R U . . .
H1DB H 0.700624 0.647460 0.646809 0.089 Uiso 1 1 calc R U . . .
H1DC H 0.578246 0.593942 0.646968 0.089 Uiso 1 1 calc R U . . .
C39 C 0.2493(5) -0.1358(6) 0.6413(3) 0.062(2) Uani 1 1 d . . . . .
H39C H 0.175783 -0.178888 0.622209 0.075 Uiso 1 1 calc R U . . .
H39D H 0.277932 -0.182834 0.644207 0.075 Uiso 1 1 calc R U . . .
C37 C 0.0888(6) -0.0577(6) 0.6779(3) 0.0433(19) Uani 0.766(9) 1 d D . P D 1
H37E H 0.091741 0.010560 0.683016 0.052 Uiso 0.766(9) 1 calc R U P D 1
H37F H 0.094815 -0.078886 0.637888 0.052 Uiso 0.766(9) 1 calc R U P D 1
C34A C 0.7565(9) 0.2426(11) 0.9529(5) 0.0467(7) Uani 0.425(4) 1 d D . P B 1
C30 C 0.0923(5) 0.1929(5) 0.9754(2) 0.0378(15) Uani 0.859(5) 1 d D . P C 1
H30D H 0.126886 0.263072 0.968486 0.057 Uiso 0.859(5) 1 calc R U P C 1
H30E H 0.144648 0.176224 0.989793 0.057 Uiso 0.859(5) 1 calc R U P C 1
H30F H 0.047228 0.189662 1.003684 0.057 Uiso 0.859(5) 1 calc R U P C 1
C43 C 0.5867(5) -0.0735(7) 0.6606(3) 0.0596(19) Uani 1 1 d . . . . .
H43G H 0.535475 -0.128235 0.628688 0.089 Uiso 1 1 calc R U . . .
H43H H 0.651692 -0.076080 0.662637 0.089 Uiso 1 1 calc R U . . .
H43I H 0.599769 -0.005604 0.654780 0.089 Uiso 1 1 calc R U . . .
C1A C 0.4103(5) 0.5538(7) 0.8342(4) 0.075(2) Uani 1 1 d . . . . .
H1AA H 0.391346 0.480531 0.829002 0.113 Uiso 1 1 calc R U . . .
H1AB H 0.348071 0.560629 0.836643 0.113 Uiso 1 1 calc R U . . .
H1AC H 0.460976 0.594125 0.869394 0.113 Uiso 1 1 calc R U . . .
C31 C 0.0972(5) -0.0573(5) 0.8836(3) 0.0351(15) Uani 0.859(5) 1 d D . P C 1
H31C H 0.116394 -0.102997 0.858902 0.042 Uiso 0.859(5) 1 calc R U P C 1
H31D H 0.021556 -0.097362 0.883509 0.042 Uiso 0.859(5) 1 calc R U P C 1
C40 C 0.3112(5) -0.0595(6) 0.6038(3) 0.0585(18) Uani 1 1 d . . . . .
H40G H 0.298898 -0.098805 0.564724 0.088 Uiso 1 1 calc R U . . .
H40H H 0.385573 -0.023617 0.619454 0.088 Uiso 1 1 calc R U . . .
H40I H 0.287776 -0.008391 0.603651 0.088 Uiso 1 1 calc R U . . .
C9A C 0.7373(6) 0.6327(7) 0.8894(3) 0.069(2) Uani 1 1 d . . . . .
H9AA H 0.661738 0.588053 0.879272 0.103 Uiso 1 1 calc R U . . .
H9AB H 0.754128 0.685960 0.924080 0.103 Uiso 1 1 calc R U . . .
H9AC H 0.769497 0.590636 0.896161 0.103 Uiso 1 1 calc R U . . .
C17A C 0.9729(6) 0.6233(6) 0.5976(3) 0.0605(18) Uani 1 1 d . . . . .
H17A H 0.967854 0.672642 0.577423 0.091 Uiso 1 1 calc R U . . .
H17B H 1.016529 0.597960 0.580068 0.091 Uiso 1 1 calc R U . . .
H17C H 1.004054 0.658031 0.637653 0.091 Uiso 1 1 calc R U . . .
C32 C 0.1547(6) -0.0294(5) 0.9440(3) 0.0443(17) Uani 0.859(5) 1 d D . P C 1
H32D H 0.229519 0.012908 0.944932 0.066 Uiso 0.859(5) 1 calc R U P C 1
H32E H 0.140443 -0.093033 0.956297 0.066 Uiso 0.859(5) 1 calc R U P C 1
H32F H 0.131089 0.010121 0.969559 0.066 Uiso 0.859(5) 1 calc R U P C 1
C16A C 0.8663(5) 0.5334(6) 0.5942(3) 0.0535(18) Uani 1 1 d . . . . .
H16A H 0.837550 0.495820 0.553880 0.064 Uiso 1 1 calc R U . . .
H16B H 0.820514 0.560441 0.607731 0.064 Uiso 1 1 calc R U . . .
C8A C 0.7788(4) 0.6850(5) 0.8407(3) 0.0467(16) Uani 1 1 d . . . . .
H8AA H 0.743420 0.724502 0.832651 0.056 Uiso 1 1 calc R U . . .
H8AB H 0.854087 0.734860 0.852438 0.056 Uiso 1 1 calc R U . . .
C4B C 0.4820(5) 0.1917(5) 0.7104(3) 0.0591(19) Uani 1 1 d . . . . .
H4B H 0.451280 0.144362 0.674328 0.071 Uiso 1 1 calc R U . . .
C5B C 0.5799(5) 0.2222(5) 0.7322(3) 0.0549(17) Uani 1 1 d . . . . .
H5BA H 0.616110 0.193640 0.711741 0.066 Uiso 1 1 calc R U . . .
C29 C 0.0271(5) 0.1152(5) 0.9202(3) 0.0321(14) Uani 0.859(5) 1 d D . P C 1
H29C H -0.009594 0.045052 0.928023 0.038 Uiso 0.859(5) 1 calc R U P C 1
H29D H -0.026187 0.132157 0.906431 0.038 Uiso 0.859(5) 1 calc R U P C 1
C19A C 0.8721(5) 0.2674(6) 0.5189(2) 0.0529(17) Uani 1 1 d . . . . .
H19A H 0.906808 0.258681 0.487108 0.079 Uiso 1 1 calc R U . . .
H19B H 0.810715 0.271306 0.504702 0.079 Uiso 1 1 calc R U . . .
H19C H 0.850641 0.208022 0.536728 0.079 Uiso 1 1 calc R U . . .
C1B C 0.5713(6) 0.3346(6) 0.8201(3) 0.0557(18) Uani 1 1 d . . . . .
H1BA H 0.602413 0.381571 0.856217 0.067 Uiso 1 1 calc R U . . .
C3B C 0.4195(5) 0.2307(5) 0.7417(3) 0.0527(17) Uani 1 1 d . . . . .
C41A C 0.5005(9) 0.2219(13) 0.9356(9) 0.0467(7) Uani 0.425(4) 1 d D . P B 1
C2B C 0.4703(6) 0.3002(5) 0.7987(3) 0.0557(18) Uani 1 1 d . . . . .
H2BA H 0.431007 0.321625 0.821145 0.067 Uiso 1 1 calc R U . . .
C10A C 0.9538(5) 0.6373(6) 0.7888(3) 0.065(2) Uani 1 1 d . . . . .
H10A H 0.988734 0.618303 0.759387 0.078 Uiso 1 1 calc R U . . .
H10B H 0.982651 0.713527 0.796411 0.078 Uiso 1 1 calc R U . . .
C17 C 0.3462(5) 0.6347(4) 0.6023(3) 0.0536(18) Uani 1 1 d . . . . .
H17D H 0.361637 0.665824 0.569165 0.080 Uiso 1 1 calc R U . . .
H17E H 0.406603 0.631092 0.618537 0.080 Uiso 1 1 calc R U . . .
H17F H 0.330582 0.677397 0.630937 0.080 Uiso 1 1 calc R U . . .
C1 C 0.5951(5) 0.1270(5) 0.5635(3) 0.0465(15) Uani 1 1 d . . . . .
H1B H 0.532221 0.059164 0.549994 0.070 Uiso 1 1 calc R U . . .
H1C H 0.596868 0.155317 0.603412 0.070 Uiso 1 1 calc R U . . .
H1D H 0.656577 0.119095 0.560359 0.070 Uiso 1 1 calc R U . . .
C28A C 0.7485(4) 0.1258(5) 0.8592(3) 0.0467(7) Uani 1 1 d D . . . .
C12A C 0.8292(4) 0.4466(4) 0.6811(2) 0.0257(10) Uani 1 1 d . . . . .
C27A C 0.7605(4) 0.0402(4) 0.8601(2) 0.0277(11) Uani 1 1 d . . . . .
C25 C 0.1250(4) 0.1808(4) 0.8364(2) 0.0277(11) Uani 1 1 d D . . . .
C36 C 0.3307(4) -0.0431(4) 0.7482(2) 0.0253(10) Uani 1 1 d . . . . .
C21A C 0.9550(4) 0.2055(4) 0.6412(2) 0.0281(11) Uani 1 1 d . . . . .
H21A H 0.983779 0.231729 0.609771 0.034 Uiso 1 1 calc R U . . .
C18 C 0.1574(4) 0.5659(4) 0.6949(2) 0.0276(10) Uani 1 1 d . . . . .
H18C H 0.088140 0.534279 0.706300 0.033 Uiso 1 1 calc R U . . .
H18D H 0.151049 0.590656 0.660074 0.033 Uiso 1 1 calc R U . . .
C3A C 0.5623(4) 0.5233(4) 0.7491(2) 0.0283(11) Uani 1 1 d . . . . .
C24A C 0.8703(4) 0.1324(4) 0.7334(2) 0.0253(10) Uani 1 1 d . . . . .
C26A C 0.8090(4) 0.0247(4) 0.8137(2) 0.0253(10) Uani 1 1 d . . . . .
C22 C 0.0599(5) 0.3984(5) 0.8434(2) 0.0401(13) Uani 1 1 d . . . . .
H22 H 0.028242 0.430521 0.865567 0.048 Uiso 1 1 calc R U . . .
C32A C 0.6302(5) -0.1332(4) 0.8799(3) 0.0430(14) Uani 1 1 d . . . . .
H32A H 0.645795 -0.171882 0.848850 0.064 Uiso 1 1 calc R U . . .
H32B H 0.572139 -0.124391 0.865307 0.064 Uiso 1 1 calc R U . . .
H32C H 0.611266 -0.171595 0.910052 0.064 Uiso 1 1 calc R U . . .
C36A C 0.6042(12) 0.238(2) 0.9300(9) 0.0467(7) Uani 0.425(4) 1 d D . P B 1
C34 C 0.1814(4) -0.0479(5) 0.7190(3) 0.0482(16) Uani 1 1 d D . . . .
C2A C 0.4562(4) 0.5930(5) 0.7855(3) 0.0472(16) Uani 1 1 d . . . . .
H2AA H 0.408794 0.546562 0.749646 0.057 Uiso 1 1 calc R U . . .
H2AB H 0.464468 0.662992 0.787506 0.057 Uiso 1 1 calc R U . . .
C30A C 0.7649(5) -0.1492(4) 0.7484(2) 0.0444(14) Uani 1 1 d . . . . .
H30A H 0.768976 -0.121605 0.714094 0.067 Uiso 1 1 calc R U . . .
H30B H 0.693315 -0.180093 0.755588 0.067 Uiso 1 1 calc R U . . .
H30C H 0.786143 -0.202351 0.742817 0.067 Uiso 1 1 calc R U . . .
C6B C 0.6339(5) 0.2981(5) 0.7864(3) 0.0450(14) Uani 1 1 d . . . . .
C3D C 0.5093(4) 0.5329(4) 0.5296(2) 0.0380(13) Uani 1 1 d . . . . .
H3DA H 0.451044 0.495183 0.549253 0.046 Uiso 1 1 calc R U . . .
H3DB H 0.510806 0.598392 0.526064 0.046 Uiso 1 1 calc R U . . .
C18A C 0.9471(5) 0.3676(5) 0.5629(2) 0.0437(14) Uani 1 1 d . . . . .
H18A H 1.011448 0.365572 0.574560 0.052 Uiso 1 1 calc R U . . .
H18B H 0.966254 0.427358 0.544983 0.052 Uiso 1 1 calc R U . . .
C2D C 0.6123(4) 0.5588(5) 0.5657(3) 0.0494(16) Uani 1 1 d . . . . .
H2DA H 0.670313 0.594003 0.545367 0.059 Uiso 1 1 calc R U . . .
H2DB H 0.609704 0.493426 0.570628 0.059 Uiso 1 1 calc R U . . .
C11A C 0.9778(6) 0.6090(8) 0.8422(4) 0.090(3) Uani 1 1 d . . . . .
H11A H 0.950666 0.533806 0.834901 0.134 Uiso 1 1 calc R U . . .
H11B H 0.945255 0.629506 0.871960 0.134 Uiso 1 1 calc R U . . .
H11C H 1.053260 0.645133 0.854900 0.134 Uiso 1 1 calc R U . . .
C1C C 0.4444(9) -0.034(2) 0.9837(9) 0.056(2) Uani 0.241(8) 1 d D . P E 2
H1CA H 0.420234 0.004817 0.963660 0.067 Uiso 0.241(8) 1 calc R U P E 2
H1CB H 0.395283 -0.068058 1.009065 0.067 Uiso 0.241(8) 1 calc R U P E 2
C37A C 0.8537(9) 0.2591(10) 0.9889(6) 0.0467(7) Uani 0.425(4) 1 d D . P B 1
H37A H 0.838565 0.244348 1.026602 0.056 Uiso 0.425(4) 1 calc R U P B 1
H37B H 0.876023 0.210739 0.970116 0.056 Uiso 0.425(4) 1 calc R U P B 1
C38 C -0.0136(6) -0.1369(7) 0.6899(4) 0.060(2) Uani 0.766(9) 1 d D . P D 1
H38G H -0.070507 -0.146597 0.661932 0.090 Uiso 0.766(9) 1 calc R U P D 1
H38H H -0.022397 -0.112524 0.728300 0.090 Uiso 0.766(9) 1 calc R U P D 1
H38I H -0.014381 -0.203178 0.687453 0.090 Uiso 0.766(9) 1 calc R U P D 1
C42A C 0.4071(10) 0.2937(11) 0.9845(7) 0.0467(7) Uani 0.425(4) 1 d D . P B 1
H42A H 0.418055 0.343792 1.020113 0.056 Uiso 0.425(4) 1 calc R U P B 1
H42B H 0.350632 0.225193 0.987301 0.056 Uiso 0.425(4) 1 calc R U P B 1
C38A C 0.9394(10) 0.3695(10) 0.9964(7) 0.0467(7) Uani 0.425(4) 1 d D . P B 1
H38A H 0.937467 0.391839 0.960735 0.070 Uiso 0.425(4) 1 calc R U P B 1
H38B H 1.006680 0.373661 1.006679 0.070 Uiso 0.425(4) 1 calc R U P B 1
H38C H 0.929687 0.414686 1.026767 0.070 Uiso 0.425(4) 1 calc R U P B 1
C3C C 0.388(3) -0.133(3) 0.8849(10) 0.119(6) Uani 0.241(8) 1 d D . P E 2
H3CA H 0.421635 -0.139195 0.852284 0.179 Uiso 0.241(8) 1 calc R U P E 2
H3CB H 0.374644 -0.074830 0.886692 0.179 Uiso 0.241(8) 1 calc R U P E 2
H3CC H 0.321420 -0.197691 0.880591 0.179 Uiso 0.241(8) 1 calc R U P E 2
C2C C 0.459(2) -0.115(3) 0.9409(12) 0.070(3) Uani 0.241(8) 1 d D . P E 2
H2CA H 0.532730 -0.086847 0.935694 0.084 Uiso 0.241(8) 1 calc R U P E 2
H2CB H 0.436946 -0.180586 0.954040 0.084 Uiso 0.241(8) 1 calc R U P E 2
C39A C 0.7120(10) 0.3594(9) 1.0289(6) 0.0467(7) Uani 0.425(4) 1 d D . P B 1
H39A H 0.701055 0.336499 1.063398 0.056 Uiso 0.425(4) 1 calc R U P B 1
C43A C 0.3677(10) 0.3248(12) 0.9368(6) 0.0467(7) Uani 0.425(4) 1 d D . P B 1
H43A H 0.342012 0.269241 0.902251 0.070 Uiso 0.425(4) 1 calc R U P B 1
H43B H 0.424155 0.388614 0.929968 0.070 Uiso 0.425(4) 1 calc R U P B 1
H43C H 0.310929 0.337052 0.946897 0.070 Uiso 0.425(4) 1 calc R U P B 1
C40A C 0.7458(11) 0.4612(9) 1.0311(7) 0.0467(7) Uani 0.425(4) 1 d D . P B 1
H40A H 0.717227 0.468583 0.995434 0.070 Uiso 0.425(4) 1 calc R U P B 1
H40B H 0.821912 0.498891 1.036526 0.070 Uiso 0.425(4) 1 calc R U P B 1
H40C H 0.722823 0.489701 1.063030 0.070 Uiso 0.425(4) 1 calc R U P B 1
N5B N 0.6057(7) 0.1472(15) 0.8954(10) 0.028(5) Uani 0.575(4) 1 d D . P B 2
H5B H 0.555293 0.089330 0.873119 0.033 Uiso 0.575(4) 1 calc R U P B 2
C33B C 0.7068(7) 0.1761(7) 0.8991(5) 0.0467(7) Uani 0.575(4) 1 d D . P B 2
C34B C 0.7654(7) 0.2832(7) 0.9332(5) 0.0467(7) Uani 0.575(4) 1 d D . P B 2
C35B C 0.6899(6) 0.3081(7) 0.9534(4) 0.035(2) Uani 0.575(4) 1 d D . P B 2
C36B C 0.5907(6) 0.2192(7) 0.9306(5) 0.027(3) Uani 0.575(4) 1 d D . P B 2
C37B C 0.8810(7) 0.3431(8) 0.9505(5) 0.0467(7) Uani 0.575(4) 1 d D . P B 2
H37C H 0.903870 0.418193 0.957916 0.056 Uiso 0.575(4) 1 calc R U P B 2
H37D H 0.912664 0.327029 0.918336 0.056 Uiso 0.575(4) 1 calc R U P B 2
C38B C 0.9219(8) 0.3203(9) 1.0035(5) 0.0467(7) Uani 0.575(4) 1 d D . P B 2
H38D H 0.917034 0.251987 0.993476 0.070 Uiso 0.575(4) 1 calc R U P B 2
H38E H 0.880079 0.320791 1.033033 0.070 Uiso 0.575(4) 1 calc R U P B 2
H38F H 0.994563 0.373650 1.017786 0.070 Uiso 0.575(4) 1 calc R U P B 2
C39B C 0.7130(7) 0.4101(8) 0.9910(5) 0.0467(7) Uani 0.575(4) 1 d D . P B 2
H39B H 0.737680 0.471523 0.976964 0.056 Uiso 0.575(4) 1 calc R U P B 2
C40B C 0.6970(8) 0.4104(8) 1.0461(4) 0.0467(7) Uani 0.575(4) 1 d D . P B 2
H40D H 0.624822 0.359095 1.046302 0.070 Uiso 0.575(4) 1 calc R U P B 2
H40E H 0.710513 0.479564 1.065222 0.070 Uiso 0.575(4) 1 calc R U P B 2
H40F H 0.744048 0.392818 1.066177 0.070 Uiso 0.575(4) 1 calc R U P B 2
C41B C 0.4849(7) 0.2018(10) 0.9293(7) 0.0467(7) Uani 0.575(4) 1 d D . P B 2
O3B O 0.4070(6) 0.1203(6) 0.9036(5) 0.0478(15) Uani 0.575(4) 1 d D . P B 2
O4B O 0.4807(6) 0.2875(7) 0.9583(4) 0.0478(15) Uani 0.575(4) 1 d D . P B 2
C42B C 0.3756(8) 0.2703(7) 0.9602(6) 0.0467(7) Uani 0.575(4) 1 d D . P B 2
H42C H 0.351576 0.245438 0.994625 0.056 Uiso 0.575(4) 1 calc R U P B 2
H42D H 0.326772 0.217917 0.926151 0.056 Uiso 0.575(4) 1 calc R U P B 2
C43B C 0.3811(8) 0.3743(8) 0.9616(5) 0.0467(7) Uani 0.575(4) 1 d D . P B 2
H43D H 0.317518 0.363239 0.939061 0.070 Uiso 0.575(4) 1 calc R U P B 2
H43E H 0.441397 0.417970 0.945594 0.070 Uiso 0.575(4) 1 calc R U P B 2
H43F H 0.387842 0.408687 1.001078 0.070 Uiso 0.575(4) 1 calc R U P B 2
O5 O 0.5106(11) 0.0446(12) 0.7839(7) 0.0394(12) Uani 0.228(7) 1 d D . P A 2
C44 C 0.153(2) 0.162(2) 0.8889(7) 0.0244(11) Uani 0.141(5) 1 d D . P C 2
C1E C 0.176(3) 0.078(2) 0.8732(8) 0.0244(11) Uani 0.141(5) 1 d D . P C 2
C1F C 0.132(2) 0.194(2) 0.9470(9) 0.0244(11) Uani 0.141(5) 1 d D . P C 2
H1FA H 0.150777 0.268217 0.953250 0.029 Uiso 0.141(5) 1 calc R U P C 2
H1FB H 0.178904 0.188940 0.976190 0.029 Uiso 0.141(5) 1 calc R U P C 2
C1G C 0.021(2) 0.131(3) 0.9557(15) 0.0244(11) Uani 0.141(5) 1 d D . P C 2
H1GA H -0.026592 0.125834 0.923377 0.037 Uiso 0.141(5) 1 calc R U P C 2
H1GB H 0.010852 0.165893 0.990902 0.037 Uiso 0.141(5) 1 calc R U P C 2
H1GC H 0.007003 0.061693 0.958537 0.037 Uiso 0.141(5) 1 calc R U P C 2
C1H C 0.173(2) 0.004(2) 0.9105(11) 0.0244(11) Uani 0.141(5) 1 d D . P C 2
H1HA H 0.193038 0.040940 0.951136 0.029 Uiso 0.141(5) 1 calc R U P C 2
H1HB H 0.223979 -0.019038 0.901538 0.029 Uiso 0.141(5) 1 calc R U P C 2
C1I C 0.064(2) -0.091(2) 0.9006(15) 0.0244(11) Uani 0.141(5) 1 d D . P C 2
H1IA H 0.049545 -0.135216 0.862609 0.037 Uiso 0.141(5) 1 calc R U P C 2
H1IB H 0.012158 -0.068426 0.903475 0.037 Uiso 0.141(5) 1 calc R U P C 2
H1IC H 0.060422 -0.131185 0.929441 0.037 Uiso 0.141(5) 1 calc R U P C 2
C45 C 0.4845(6) -0.0411(6) 0.9715(3) 0.056(2) Uani 0.759(8) 1 d D . P E 1
H45A H 0.518648 -0.005651 0.941819 0.067 Uiso 0.759(8) 1 calc R U P E 1
H45B H 0.509158 -0.090388 0.976950 0.067 Uiso 0.759(8) 1 calc R U P E 1
C1J C 0.3646(8) -0.1019(8) 0.9514(4) 0.070(3) Uani 0.759(8) 1 d D . P E 1
H1JA H 0.334290 -0.134759 0.982640 0.084 Uiso 0.759(8) 1 calc R U P E 1
H1JB H 0.343265 -0.048965 0.949542 0.084 Uiso 0.759(8) 1 calc R U P E 1
C1K C 0.3082(13) -0.1866(7) 0.8958(4) 0.119(6) Uani 0.759(8) 1 d D . P E 1
H1KA H 0.329356 -0.155830 0.863038 0.179 Uiso 0.759(8) 1 calc R U P E 1
H1KB H 0.232885 -0.216293 0.893523 0.179 Uiso 0.759(8) 1 calc R U P E 1
H1KC H 0.326508 -0.241433 0.895578 0.179 Uiso 0.759(8) 1 calc R U P E 1
C46 C 0.035(2) -0.094(2) 0.6509(11) 0.060(2) Uani 0.234(9) 1 d D . P D 2
H46A H 0.042300 -0.138800 0.619144 0.090 Uiso 0.234(9) 1 calc R U P D 2
H46B H 0.082618 -0.021125 0.651484 0.090 Uiso 0.234(9) 1 calc R U P D 2
H46C H -0.036740 -0.106828 0.645995 0.090 Uiso 0.234(9) 1 calc R U P D 2
C1L C 0.0606(13) -0.1182(18) 0.7069(9) 0.0433(19) Uani 0.234(9) 1 d D . P D 2
H1LA H 0.039640 -0.192613 0.702311 0.052 Uiso 0.234(9) 1 calc R U P D 2
H1LB H 0.027984 -0.097866 0.737206 0.052 Uiso 0.234(9) 1 calc R U P D 2

loop_
_atom_site_aniso_label
_atom_site_aniso_U_11
_atom_site_aniso_U_22
_atom_site_aniso_U_33
_atom_site_aniso_U_23
_atom_site_aniso_U_13
_atom_site_aniso_U_12
O2 0.0194(16) 0.0346(18) 0.0297(18) -0.0001(14) 0.0041(13) 0.0158(15)
O4 0.0310(19) 0.046(2) 0.0255(18) -0.0006(15) 0.0038(14) 0.0249(17)
O1A 0.0221(17) 0.037(2) 0.0334(19) 0.0046(16) 0.0010(15) 0.0104(16)
O1 0.0242(18) 0.044(2) 0.043(2) -0.0097(18) -0.0057(16) 0.0178(17)
N2 0.0194(18) 0.0224(19) 0.0228(19) 0.0052(15) 0.0036(15) 0.0144(16)
O2A 0.0231(18) 0.053(2) 0.049(2) -0.0219(19) -0.0119(16) 0.0267(18)
N3 0.0233(19) 0.0238(19) 0.0209(19) 0.0018(15) -0.0002(15) 0.0136(16)
N4 0.026(2) 0.028(2) 0.0173(18) 0.0087(15) 0.0060(15) 0.0174(17)
N1 0.0163(18) 0.027(2) 0.0206(19) 0.0008(15) 0.0013(15) 0.0114(16)
N1A 0.0142(18) 0.029(2) 0.022(2) -0.0038(16) -0.0044(15) 0.0092(16)
N2A 0.025(2) 0.025(2) 0.0189(19) 0.0006(15) 0.0017(15) 0.0143(17)
N3A 0.0220(19) 0.028(2) 0.024(2) -0.0024(16) 0.0001(16) 0.0138(17)
N4A 0.026(2) 0.026(2) 0.031(2) 0.0035(17) 0.0074(17) 0.0148(17)
O2B 0.062(3) 0.042(2) 0.089(4) 0.039(2) 0.049(3) 0.021(2)
O1B 0.073(3) 0.064(3) 0.043(2) 0.018(2) 0.013(2) 0.043(3)
O3 0.037(3) 0.051(3) 0.029(3) -0.001(2) 0.000(2) 0.025(2)
O3A 0.036(2) 0.052(3) 0.052(3) -0.012(4) 0.004(2) 0.027(2)
N5 0.038(2) 0.061(3) 0.0148(19) 0.0014(19) 0.0016(17) 0.034(2)
N5A 0.020(2) 0.026(8) 0.031(5) 0.007(6) 0.014(3) 0.005(3)
C15A 0.021(2) 0.026(2) 0.022(2) -0.0027(18) -0.0037(18) 0.014(2)
C12 0.013(2) 0.018(2) 0.030(2) 0.0011(18) 0.0050(18) 0.0036(17)
C6 0.018(2) 0.022(2) 0.028(2) 0.0092(19) 0.0070(18) 0.0078(19)
C7 0.015(2) 0.019(2) 0.030(2) 0.0052(18) 0.0084(18) 0.0051(18)
C15 0.013(2) 0.022(2) 0.022(2) -0.0002(18) 0.0011(17) 0.0086(18)
C20 0.019(2) 0.022(2) 0.020(2) -0.0005(17) -0.0034(17) 0.0113(18)
C14 0.014(2) 0.017(2) 0.028(2) 0.0023(18) 0.0013(17) 0.0048(17)
C4A 0.020(2) 0.023(2) 0.020(2) 0.0005(18) 0.0004(17) 0.0118(19)
C20A 0.021(2) 0.029(2) 0.019(2) -0.0038(18) -0.0037(18) 0.014(2)
C5 0.019(2) 0.021(2) 0.027(2) 0.0042(18) 0.0050(18) 0.0055(19)
C4 0.018(2) 0.023(2) 0.023(2) 0.0049(18) 0.0060(18) 0.0093(19)
C33 0.026(2) 0.026(2) 0.026(2) 0.0115(19) 0.0086(19) 0.016(2)
C7A 0.017(2) 0.023(2) 0.028(2) 0.0027(19) 0.0007(18) 0.0113(19)
C13 0.018(2) 0.015(2) 0.035(3) 0.0027(19) 0.0098(19) 0.0043(18)
C24 0.035(3) 0.039(3) 0.020(2) 0.008(2) 0.005(2) 0.026(2)
C28 0.028(2) 0.031(3) 0.028(2) 0.010(2) 0.006(2) 0.020(2)
C26 0.021(3) 0.029(3) 0.023(3) 0.005(2) 0.004(2) 0.013(2)
C13A 0.032(3) 0.040(3) 0.034(3) 0.007(2) 0.005(2) 0.021(2)
C2 0.023(2) 0.036(3) 0.048(3) 0.003(2) 0.010(2) 0.019(2)
C41 0.041(3) 0.060(4) 0.031(3) -0.012(3) -0.003(2) 0.031(3)
O4A 0.036(2) 0.052(3) 0.052(3) -0.012(4) 0.004(2) 0.027(2)
C27 0.017(3) 0.028(3) 0.025(3) 0.009(2) 0.003(2) 0.010(2)
C19 0.040(3) 0.032(3) 0.050(3) -0.004(3) 0.002(3) 0.018(3)
C31A 0.033(3) 0.034(3) 0.033(3) 0.012(2) 0.015(2) 0.014(2)
C42 0.033(3) 0.056(4) 0.043(3) 0.003(3) 0.007(2) 0.029(3)
C11 0.020(2) 0.035(3) 0.044(3) 0.004(2) 0.004(2) 0.007(2)
C9 0.029(3) 0.027(3) 0.036(3) 0.001(2) 0.003(2) 0.010(2)
C10 0.024(2) 0.025(2) 0.033(3) 0.008(2) 0.004(2) 0.011(2)
C14A 0.032(3) 0.040(3) 0.030(3) 0.009(2) 0.006(2) 0.023(2)
C3 0.019(2) 0.029(2) 0.033(3) -0.001(2) 0.002(2) 0.013(2)
C16 0.049(3) 0.029(3) 0.047(3) 0.020(2) 0.032(3) 0.022(3)
C6A 0.022(2) 0.034(3) 0.040(3) -0.011(2) -0.007(2) 0.016(2)
C25A 0.025(2) 0.028(2) 0.028(2) 0.000(2) 0.0017(19) 0.016(2)
C35 0.024(3) 0.037(3) 0.037(3) -0.009(2) -0.005(2) 0.015(2)
C8 0.023(2) 0.030(3) 0.024(2) 0.006(2) 0.0051(19) 0.011(2)
C21 0.039(3) 0.039(3) 0.025(2) 0.009(2) 0.009(2) 0.030(2)
C33A 0.0305(13) 0.0368(16) 0.0605(17) -0.0070(12) 0.0113(11) 0.0120(12)
C22A 0.038(3) 0.039(3) 0.025(2) 0.004(2) 0.009(2) 0.029(2)
C23 0.058(3) 0.048(3) 0.021(2) 0.010(2) 0.015(2) 0.041(3)
C5A 0.027(3) 0.035(3) 0.033(3) -0.004(2) -0.005(2) 0.021(2)
C29A 0.038(3) 0.029(3) 0.033(3) 0.011(2) 0.013(2) 0.021(2)
C23A 0.034(3) 0.029(3) 0.032(3) 0.008(2) 0.008(2) 0.020(2)
C35A 0.0305(13) 0.0368(16) 0.0605(17) -0.0070(12) 0.0113(11) 0.0120(12)
C1D 0.065(4) 0.054(4) 0.046(4) 0.034(3) 0.001(3) 0.013(3)
C39 0.031(3) 0.069(5) 0.070(5) -0.028(4) -0.017(3) 0.030(3)
C37 0.032(4) 0.055(5) 0.041(4) -0.010(3) -0.004(3) 0.027(4)
C34A 0.0305(13) 0.0368(16) 0.0605(17) -0.0070(12) 0.0113(11) 0.0120(12)
C30 0.042(4) 0.054(4) 0.023(3) 0.010(3) 0.006(3) 0.028(3)
C43 0.037(3) 0.100(6) 0.041(3) 0.018(4) 0.011(3) 0.032(4)
C1A 0.025(3) 0.097(6) 0.104(6) 0.039(5) 0.010(4) 0.025(4)
C31 0.025(3) 0.034(3) 0.043(4) 0.018(3) 0.019(3) 0.006(3)
C40 0.056(4) 0.076(5) 0.036(3) 0.002(3) 0.009(3) 0.030(4)
C9A 0.078(5) 0.103(6) 0.036(4) -0.012(4) -0.008(3) 0.065(5)
C17A 0.066(5) 0.058(4) 0.064(4) 0.026(4) 0.007(4) 0.033(4)
C32 0.052(4) 0.041(4) 0.038(4) 0.020(3) 0.004(3) 0.018(3)
C16A 0.070(4) 0.083(5) 0.055(4) 0.039(4) 0.034(3) 0.064(4)
C8A 0.033(3) 0.050(4) 0.046(3) -0.022(3) -0.013(3) 0.024(3)
C4B 0.056(4) 0.029(3) 0.077(5) 0.004(3) 0.030(4) 0.008(3)
C5B 0.051(4) 0.039(3) 0.066(4) 0.008(3) 0.033(3) 0.014(3)
C29 0.029(3) 0.039(3) 0.033(3) 0.014(3) 0.016(3) 0.018(3)
C19A 0.061(4) 0.090(5) 0.028(3) 0.010(3) 0.013(3) 0.053(4)
C1B 0.087(5) 0.062(4) 0.048(4) 0.028(3) 0.038(4) 0.052(4)
C3B 0.048(4) 0.043(3) 0.079(5) 0.036(3) 0.041(4) 0.022(3)
C41A 0.0305(13) 0.0368(16) 0.0605(17) -0.0070(12) 0.0113(11) 0.0120(12)
C2B 0.080(5) 0.052(4) 0.059(4) 0.028(3) 0.043(4) 0.042(4)
C10A 0.036(3) 0.069(5) 0.074(5) -0.034(4) -0.016(3) 0.032(3)
C17 0.062(4) 0.024(3) 0.075(5) 0.016(3) 0.046(4) 0.014(3)
C1 0.047(3) 0.053(4) 0.051(4) 0.007(3) 0.009(3) 0.035(3)
C28A 0.0305(13) 0.0368(16) 0.0605(17) -0.0070(12) 0.0113(11) 0.0120(12)
C12A 0.023(2) 0.030(2) 0.023(2) -0.0010(19) -0.0037(18) 0.015(2)
C27A 0.022(2) 0.020(2) 0.033(3) 0.003(2) 0.005(2) 0.0051(19)
C25 0.034(3) 0.038(3) 0.022(2) 0.007(2) 0.010(2) 0.026(2)
C36 0.029(2) 0.030(2) 0.023(2) 0.0089(19) 0.0069(19) 0.018(2)
C21A 0.031(3) 0.035(3) 0.020(2) 0.004(2) 0.0042(19) 0.018(2)
C18 0.030(3) 0.028(2) 0.033(3) 0.007(2) 0.008(2) 0.019(2)
C3A 0.023(2) 0.031(3) 0.026(2) -0.003(2) -0.002(2) 0.012(2)
C24A 0.027(2) 0.028(2) 0.024(2) 0.0025(19) 0.0006(19) 0.017(2)
C26A 0.025(2) 0.021(2) 0.028(2) 0.0014(19) 0.0058(19) 0.011(2)
C22 0.062(4) 0.052(3) 0.031(3) 0.012(2) 0.020(3) 0.045(3)
C32A 0.043(3) 0.033(3) 0.049(3) 0.015(3) 0.013(3) 0.014(3)
C36A 0.0305(13) 0.0368(16) 0.0605(17) -0.0070(12) 0.0113(11) 0.0120(12)
C34 0.029(3) 0.051(4) 0.055(4) -0.014(3) -0.005(3) 0.023(3)
C2A 0.026(3) 0.058(4) 0.055(4) -0.016(3) -0.007(3) 0.030(3)
C30A 0.058(4) 0.033(3) 0.040(3) 0.000(2) 0.014(3) 0.024(3)
C6B 0.061(4) 0.034(3) 0.047(3) 0.019(3) 0.014(3) 0.026(3)
C3D 0.033(3) 0.041(3) 0.036(3) 0.019(2) 0.014(2) 0.010(2)
C18A 0.054(4) 0.054(4) 0.043(3) 0.023(3) 0.023(3) 0.036(3)
C2D 0.029(3) 0.049(4) 0.050(4) 0.029(3) -0.002(3) -0.001(3)
C11A 0.055(5) 0.106(7) 0.098(7) -0.024(5) -0.037(5) 0.053(5)
C1C 0.047(5) 0.067(5) 0.041(5) 0.016(4) 0.042(4) 0.011(4)
C37A 0.0305(13) 0.0368(16) 0.0605(17) -0.0070(12) 0.0113(11) 0.0120(12)
C38 0.029(4) 0.057(5) 0.080(7) -0.008(4) -0.006(4) 0.019(4)
C42A 0.0305(13) 0.0368(16) 0.0605(17) -0.0070(12) 0.0113(11) 0.0120(12)
C38A 0.0305(13) 0.0368(16) 0.0605(17) -0.0070(12) 0.0113(11) 0.0120(12)
C3C 0.261(19) 0.058(7) 0.039(5) 0.030(5) 0.070(8) 0.067(9)
C2C 0.068(6) 0.074(6) 0.057(6) -0.006(5) 0.004(5) 0.034(5)
C39A 0.0305(13) 0.0368(16) 0.0605(17) -0.0070(12) 0.0113(11) 0.0120(12)
C43A 0.0305(13) 0.0368(16) 0.0605(17) -0.0070(12) 0.0113(11) 0.0120(12)
C40A 0.0305(13) 0.0368(16) 0.0605(17) -0.0070(12) 0.0113(11) 0.0120(12)
N5B 0.020(2) 0.026(8) 0.031(5) 0.007(6) 0.014(3) 0.005(3)
C33B 0.0305(13) 0.0368(16) 0.0605(17) -0.0070(12) 0.0113(11) 0.0120(12)
C34B 0.0305(13) 0.0368(16) 0.0605(17) -0.0070(12) 0.0113(11) 0.0120(12)
C35B 0.023(4) 0.030(5) 0.042(5) 0.001(4) 0.012(4) 0.008(4)
C36B 0.014(4) 0.010(5) 0.048(5) -0.001(4) 0.026(4) 0.000(4)
C37B 0.0305(13) 0.0368(16) 0.0605(17) -0.0070(12) 0.0113(11) 0.0120(12)
C38B 0.0305(13) 0.0368(16) 0.0605(17) -0.0070(12) 0.0113(11) 0.0120(12)
C39B 0.0305(13) 0.0368(16) 0.0605(17) -0.0070(12) 0.0113(11) 0.0120(12)
C40B 0.0305(13) 0.0368(16) 0.0605(17) -0.0070(12) 0.0113(11) 0.0120(12)
C41B 0.0305(13) 0.0368(16) 0.0605(17) -0.0070(12) 0.0113(11) 0.0120(12)
O3B 0.036(2) 0.052(3) 0.052(3) -0.012(4) 0.004(2) 0.027(2)
O4B 0.036(2) 0.052(3) 0.052(3) -0.012(4) 0.004(2) 0.027(2)
C42B 0.0305(13) 0.0368(16) 0.0605(17) -0.0070(12) 0.0113(11) 0.0120(12)
C43B 0.0305(13) 0.0368(16) 0.0605(17) -0.0070(12) 0.0113(11) 0.0120(12)
O5 0.037(3) 0.051(3) 0.029(3) -0.001(2) 0.000(2) 0.025(2)
C44 0.021(3) 0.029(3) 0.023(3) 0.005(2) 0.004(2) 0.013(2)
C1E 0.021(3) 0.029(3) 0.023(3) 0.005(2) 0.004(2) 0.013(2)
C1F 0.021(3) 0.029(3) 0.023(3) 0.005(2) 0.004(2) 0.013(2)
C1G 0.021(3) 0.029(3) 0.023(3) 0.005(2) 0.004(2) 0.013(2)
C1H 0.021(3) 0.029(3) 0.023(3) 0.005(2) 0.004(2) 0.013(2)
C1I 0.021(3) 0.029(3) 0.023(3) 0.005(2) 0.004(2) 0.013(2)
C45 0.047(5) 0.067(5) 0.041(5) 0.016(4) 0.042(4) 0.011(4)
C1J 0.068(6) 0.074(6) 0.057(6) -0.006(5) 0.004(5) 0.034(5)
C1K 0.261(19) 0.058(7) 0.039(5) 0.030(5) 0.070(8) 0.067(9)
C46 0.029(4) 0.057(5) 0.080(7) -0.008(4) -0.006(4) 0.019(4)
C1L 0.032(4) 0.055(5) 0.041(4) -0.010(3) -0.004(3) 0.027(4)

loop_
_atom_type_symbol
_atom_type_description
_atom_type_scat_dispersion_real
_atom_type_scat_dispersion_imag
_atom_type_scat_source
C C 0.0137 0.0067 'International Tables Vol C Tables 4.2.6.8 and 6.1.1.4'
H H 0.0000 0.0000 'International Tables Vol C Tables 4.2.6.8 and 6.1.1.4'
N N 0.0241 0.0134 'International Tables Vol C Tables 4.2.6.8 and 6.1.1.4'
O O 0.0389 0.0241 'International Tables Vol C Tables 4.2.6.8 and 6.1.1.4'

loop_
_geom_angle_atom_site_label_1
_geom_angle_atom_site_label_2
_geom_angle_atom_site_label_3
_geom_angle
_geom_angle_site_symmetry_1
_geom_angle_site_symmetry_3
_geom_angle_publ_flag
C3 O2 C2 116.7(4) . . ?
C41 O4 C42 118.5(4) . . ?
C15 N2 C12 109.5(4) . . ?
C15 N2 H2 125.2 . . ?
C12 N2 H2 125.2 . . ?
C3A O2A C2A 117.9(4) . . ?
C20 N3 C24 119.9(4) . . ?
C28 N4 C25 110.6(4) . . ?
C28 N4 H4 124.7 . . ?
C25 N4 H4 124.7 . . ?
C7 N1 C4 109.5(4) . . ?
C7 N1 H1 125.2 . . ?
C4 N1 H1 125.2 . . ?
C7A N1A C4A 109.4(4) . . ?
C7A N1A H1A 125.3 . . ?
C4A N1A H1A 125.3 . . ?
C12A N2A C15A 110.2(4) . . ?
C12A N2A H2A 124.9 . . ?
C15A N2A H2A 124.9 . . ?
C24A N3A C20A 119.3(4) . . ?
C28A N4A C25A 110.3(4) . . ?
C28A N4A H4A 124.9 . . ?
C25A N4A H4A 124.9 . . ?
C33 N5 C36 111.0(4) . . ?
C33 N5 H5 124.5 . . ?
C36 N5 H5 124.5 . . ?
C33A N5A C36A 108.6(11) . . ?
C33A N5A H5A 125.7 . . ?
C36A N5A H5A 125.7 . . ?
N2A C15A C14A 107.9(4) . . ?
N2A C15A C20A 117.1(4) . . ?
C14A C15A C20A 135.1(4) . . ?
N2 C12 C13 107.9(4) . . ?
N2 C12 C7 120.6(4) . . ?
C13 C12 C7 131.5(4) . . ?
C7 C6 C5 107.3(4) . . ?
C7 C6 C10 126.0(4) . . ?
C5 C6 C10 126.7(4) . . ?
N1 C7 C6 108.4(4) . . ?
N1 C7 C12 121.2(4) . . ?
C6 C7 C12 130.4(4) . . ?
N2 C15 C14 108.1(4) . . ?
N2 C15 C20 117.2(4) . . ?
C14 C15 C20 134.6(4) . . ?
N3 C20 C21 121.4(4) . . ?
N3 C20 C15 115.0(4) . . ?
C21 C20 C15 123.6(4) . . ?
C15 C14 C13 107.0(4) . . ?
C15 C14 C18 128.3(4) . . ?
C13 C14 C18 124.7(4) . . ?
N1A C4A C5A 108.0(4) . . ?
N1A C4A C3A 118.2(4) . . ?
C5A C4A C3A 133.7(4) . . ?
N3A C20A C21A 122.0(4) . . ?
N3A C20A C15A 113.7(4) . . ?
C21A C20A C15A 124.3(4) . . ?
C4 C5 C6 106.4(4) . . ?
C4 C5 C8 127.7(4) . . ?
C6 C5 C8 125.9(4) . . ?
N1 C4 C5 108.3(4) . . ?
N1 C4 C3 118.1(4) . . ?
C5 C4 C3 133.5(4) . . ?
N5 C33 C34 107.2(4) . . ?
N5 C33 C28 123.7(4) . . ?
C34 C33 C28 128.7(4) . . ?
N1A C7A C6A 108.0(4) . . ?
N1A C7A C12A 122.3(4) . . ?
C6A C7A C12A 129.4(4) . . ?
C12 C13 C14 107.5(4) . . ?
C12 C13 C16 125.6(4) . . ?
C14 C13 C16 126.9(4) . . ?
N3 C24 C23 121.1(4) . . ?
N3 C24 C25 114.7(4) . . ?
C23 C24 C25 124.2(4) . . ?
N4 C28 C27 107.7(4) . . ?
N4 C28 C1E 102.4(8) . . ?
N4 C28 C33 119.5(4) . . ?
C27 C28 C33 132.4(4) . . ?
C1E C28 C33 130.9(9) . . ?
C25 C26 C27 107.3(4) . . ?
C25 C26 C29 128.2(5) . . ?
C27 C26 C29 124.5(5) . . ?
C12A C13A C14A 106.8(5) . . ?
C12A C13A C16A 126.3(5) . . ?
C14A C13A C16A 126.9(5) . . ?
O2 C2 C1 112.7(4) . . ?
O2 C2 H2B 109.0 . . ?
C1 C2 H2B 109.0 . . ?
O2 C2 H2C 109.0 . . ?
C1 C2 H2C 109.0 . . ?
H2B C2 H2C 107.8 . . ?
O3 C41 O4 121.1(5) . . ?
O4 C41 O5 109.4(8) . . ?
O3 C41 C36 122.3(5) . . ?
O4 C41 C36 115.6(4) . . ?
O5 C41 C36 114.9(8) . . ?
C41A O4A C42A 115.5(11) . . ?
C28 C27 C26 107.2(5) . . ?
C28 C27 C31 124.0(5) . . ?
C26 C27 C31 128.7(5) . . ?
C18 C19 H19D 109.5 . . ?
C18 C19 H19E 109.5 . . ?
H19D C19 H19E 109.5 . . ?
C18 C19 H19F 109.5 . . ?
H19D C19 H19F 109.5 . . ?
H19E C19 H19F 109.5 . . ?
C27A C31A C32A 112.9(4) . . ?
C27A C31A H31A 109.0 . . ?
C32A C31A H31A 109.0 . . ?
C27A C31A H31B 109.0 . . ?
C32A C31A H31B 109.0 . . ?
H31A C31A H31B 107.8 . . ?
O4 C42 C43 108.3(5) . . ?
O4 C42 H42E 110.0 . . ?
C43 C42 H42E 110.0 . . ?
O4 C42 H42F 110.0 . . ?
C43 C42 H42F 110.0 . . ?
H42E C42 H42F 108.4 . . ?
C10 C11 H11D 109.5 . . ?
C10 C11 H11E 109.5 . . ?
H11D C11 H11E 109.5 . . ?
C10 C11 H11F 109.5 . . ?
H11D C11 H11F 109.5 . . ?
H11E C11 H11F 109.5 . . ?
C8 C9 H9A 109.5 . . ?
C8 C9 H9B 109.5 . . ?
H9A C9 H9B 109.5 . . ?
C8 C9 H9C 109.5 . . ?
H9A C9 H9C 109.5 . . ?
H9B C9 H9C 109.5 . . ?
C6 C10 C11 113.2(4) . . ?
C6 C10 H10C 108.9 . . ?
C11 C10 H10C 108.9 . . ?
C6 C10 H10D 108.9 . . ?
C11 C10 H10D 108.9 . . ?
H10C C10 H10D 107.8 . . ?
C15A C14A C13A 106.8(4) . . ?
C15A C14A C18A 127.6(5) . . ?
C13A C14A C18A 125.6(5) . . ?
O1 C3 O2 122.1(4) . . ?
O1 C3 C4 123.6(4) . . ?
O2 C3 C4 114.3(4) . . ?
C13 C16 C17 113.3(5) . . ?
C13 C16 H16C 108.9 . . ?
C17 C16 H16C 108.9 . . ?
C13 C16 H16D 108.9 . . ?
C17 C16 H16D 108.9 . . ?
H16C C16 H16D 107.7 . . ?
C7A C6A C5A 107.2(4) . . ?
C7A C6A C10A 124.3(5) . . ?
C5A C6A C10A 128.5(5) . . ?
N4A C25A C26A 107.5(4) . . ?
N4A C25A C24A 117.4(4) . . ?
C26A C25A C24A 135.1(4) . . ?
C36 C35 C34 105.8(5) . . ?
C36 C35 C39 127.6(5) . . ?
C34 C35 C39 126.3(5) . . ?
C5 C8 C9 113.2(4) . . ?
C5 C8 H8A 108.9 . . ?
C9 C8 H8A 108.9 . . ?
C5 C8 H8B 108.9 . . ?
C9 C8 H8B 108.9 . . ?
H8A C8 H8B 107.8 . . ?
C22 C21 C20 118.4(5) . . ?
C22 C21 H21 120.8 . . ?
C20 C21 H21 120.8 . . ?
N5A C33A C34A 99.9(13) . . ?
N5A C33A C28A 120.1(9) . . ?
C34A C33A C28A 117.1(5) . . ?
C21A C22A C23A 120.7(4) . . ?
C21A C22A H22A 119.6 . . ?
C23A C22A H22A 119.6 . . ?
C24 C23 C22 118.9(5) . . ?
C24 C23 H23 120.6 . . ?
C22 C23 H23 120.6 . . ?
C4A C5A C6A 107.2(4) . . ?
C4A C5A C8A 126.3(4) . . ?
C6A C5A C8A 126.4(4) . . ?
C26A C29A C30A 113.7(4) . . ?
C26A C29A H29A 108.8 . . ?
C30A C29A H29A 108.8 . . ?
C26A C29A H29B 108.8 . . ?
C30A C29A H29B 108.8 . . ?
H29A C29A H29B 107.7 . . ?
C22A C23A C24A 118.0(4) . . ?
C22A C23A H23A 121.0 . . ?
C24A C23A H23A 121.0 . . ?
C36A C35A C34A 103.8(10) . . ?
C36A C35A C39A 125.9(12) . . ?
C34A C35A C39A 129.6(11) . . ?
C2D C1D H1DA 109.5 . . ?
C2D C1D H1DB 109.5 . . ?
H1DA C1D H1DB 109.5 . . ?
C2D C1D H1DC 109.5 . . ?
H1DA C1D H1DC 109.5 . . ?
H1DB C1D H1DC 109.5 . . ?
C35 C39 C40 113.3(6) . . ?
C35 C39 H39C 108.9 . . ?
C40 C39 H39C 108.9 . . ?
C35 C39 H39D 108.9 . . ?
C40 C39 H39D 108.9 . . ?
H39C C39 H39D 107.7 . . ?
C38 C37 C34 110.3(7) . . ?
C38 C37 H37E 109.6 . . ?
C34 C37 H37E 109.6 . . ?
C38 C37 H37F 109.6 . . ?
C34 C37 H37F 109.6 . . ?
H37E C37 H37F 108.1 . . ?
C35A C34A C33A 106.5(9) . . ?
C35A C34A C37A 122.3(11) . . ?
C33A C34A C37A 130.9(9) . . ?
C29 C30 H30D 109.5 . . ?
C29 C30 H30E 109.5 . . ?
H30D C30 H30E 109.5 . . ?
C29 C30 H30F 109.5 . . ?
H30D C30 H30F 109.5 . . ?
H30E C30 H30F 109.5 . . ?
C42 C43 H43G 109.5 . . ?
C42 C43 H43H 109.5 . . ?
H43G C43 H43H 109.5 . . ?
C42 C43 H43I 109.5 . . ?
H43G C43 H43I 109.5 . . ?
H43H C43 H43I 109.5 . . ?
C2A C1A H1AA 109.5 . . ?
C2A C1A H1AB 109.5 . . ?
H1AA C1A H1AB 109.5 . . ?
C2A C1A H1AC 109.5 . . ?
H1AA C1A H1AC 109.5 . . ?
H1AB C1A H1AC 109.5 . . ?
C27 C31 C32 114.2(5) . . ?
C27 C31 H31C 108.7 . . ?
C32 C31 H31C 108.7 . . ?
C27 C31 H31D 108.7 . . ?
C32 C31 H31D 108.7 . . ?
H31C C31 H31D 107.6 . . ?
C39 C40 H40G 109.5 . . ?
C39 C40 H40H 109.5 . . ?
H40G C40 H40H 109.5 . . ?
C39 C40 H40I 109.5 . . ?
H40G C40 H40I 109.5 . . ?
H40H C40 H40I 109.5 . . ?
C8A C9A H9AA 109.5 . . ?
C8A C9A H9AB 109.5 . . ?
H9AA C9A H9AB 109.5 . . ?
C8A C9A H9AC 109.5 . . ?
H9AA C9A H9AC 109.5 . . ?
H9AB C9A H9AC 109.5 . . ?
C16A C17A H17A 109.5 . . ?
C16A C17A H17B 109.5 . . ?
H17A C17A H17B 109.5 . . ?
C16A C17A H17C 109.5 . . ?
H17A C17A H17C 109.5 . . ?
H17B C17A H17C 109.5 . . ?
C31 C32 H32D 109.5 . . ?
C31 C32 H32E 109.5 . . ?
H32D C32 H32E 109.5 . . ?
C31 C32 H32F 109.5 . . ?
H32D C32 H32F 109.5 . . ?
H32E C32 H32F 109.5 . . ?
C17A C16A C13A 113.4(5) . . ?
C17A C16A H16A 108.9 . . ?
C13A C16A H16A 108.9 . . ?
C17A C16A H16B 108.9 . . ?
C13A C16A H16B 108.9 . . ?
H16A C16A H16B 107.7 . . ?
C5A C8A C9A 111.6(5) . . ?
C5A C8A H8AA 109.3 . . ?
C9A C8A H8AA 109.3 . . ?
C5A C8A H8AB 109.3 . . ?
C9A C8A H8AB 109.3 . . ?
H8AA C8A H8AB 108.0 . . ?
C5B C4B C3B 121.1(7) . . ?
C5B C4B H4B 119.4 . . ?
C3B C4B H4B 119.4 . . ?
C4B C5B C6B 122.7(6) . . ?
C4B C5B H5BA 118.7 . . ?
C6B C5B H5BA 118.7 . . ?
C26 C29 C30 114.2(5) . . ?
C26 C29 H29C 108.7 . . ?
C30 C29 H29C 108.7 . . ?
C26 C29 H29D 108.7 . . ?
C30 C29 H29D 108.7 . . ?
H29C C29 H29D 107.6 . . ?
C18A C19A H19A 109.5 . . ?
C18A C19A H19B 109.5 . . ?
H19A C19A H19B 109.5 . . ?
C18A C19A H19C 109.5 . . ?
H19A C19A H19C 109.5 . . ?
H19B C19A H19C 109.5 . . ?
C2B C1B C6B 119.9(7) . . ?
C2B C1B H1BA 120.1 . . ?
C6B C1B H1BA 120.1 . . ?
O2B C3B C2B 122.9(6) . . ?
O2B C3B C4B 120.5(7) . . ?
C2B C3B C4B 116.6(6) . . ?
O3A C41A O4A 124.2(11) . . ?
O3A C41A C36A 122.9(12) . . ?
O4A C41A C36A 112.9(11) . . ?
C1B C2B C3B 122.3(6) . . ?
C1B C2B H2BA 118.9 . . ?
C3B C2B H2BA 118.9 . . ?
C11A C10A C6A 113.3(7) . . ?
C11A C10A H10A 108.9 . . ?
C6A C10A H10A 108.9 . . ?
C11A C10A H10B 108.9 . . ?
C6A C10A H10B 108.9 . . ?
H10A C10A H10B 107.7 . . ?
C16 C17 H17D 109.5 . . ?
C16 C17 H17E 109.5 . . ?
H17D C17 H17E 109.5 . . ?
C16 C17 H17F 109.5 . . ?
H17D C17 H17F 109.5 . . ?
H17E C17 H17F 109.5 . . ?
C2 C1 H1B 109.5 . . ?
C2 C1 H1C 109.5 . . ?
H1B C1 H1C 109.5 . . ?
C2 C1 H1D 109.5 . . ?
H1B C1 H1D 109.5 . . ?
H1C C1 H1D 109.5 . . ?
N4A C28A C27A 107.2(5) . . ?
N4A C28A C33B 123.0(7) . . ?
C27A C28A C33B 129.8(7) . . ?
N4A C28A C33A 107.2(5) . . ?
C27A C28A C33A 145.6(6) . . ?
N2A C12A C13A 108.4(4) . . ?
N2A C12A C7A 119.9(4) . . ?
C13A C12A C7A 131.7(5) . . ?
C28A C27A C26A 108.7(5) . . ?
C28A C27A C31A 124.9(5) . . ?
C26A C27A C31A 126.4(4) . . ?
N4 C25 C26 107.0(4) . . ?
N4 C25 C44 103.3(9) . . ?
N4 C25 C24 116.9(4) . . ?
C26 C25 C24 135.9(4) . . ?
C44 C25 C24 129.0(9) . . ?
N5 C36 C35 108.1(4) . . ?
N5 C36 C41 119.9(4) . . ?
C35 C36 C41 132.1(5) . . ?
C22A C21A C20A 118.0(4) . . ?
C22A C21A H21A 121.0 . . ?
C20A C21A H21A 121.0 . . ?
C14 C18 C19 113.8(4) . . ?
C14 C18 H18C 108.8 . . ?
C19 C18 H18C 108.8 . . ?
C14 C18 H18D 108.8 . . ?
C19 C18 H18D 108.8 . . ?
H18C C18 H18D 107.7 . . ?
O1A C3A O2A 123.5(4) . . ?
O1A C3A C4A 123.1(4) . . ?
O2A C3A C4A 113.4(4) . . ?
N3A C24A C23A 122.0(4) . . ?
N3A C24A C25A 113.8(4) . . ?
C23A C24A C25A 124.2(4) . . ?
C25A C26A C27A 106.3(4) . . ?
C25A C26A C29A 128.0(4) . . ?
C27A C26A C29A 125.7(4) . . ?
C21 C22 C23 120.3(5) . . ?
C21 C22 H22 119.8 . . ?
C23 C22 H22 119.8 . . ?
C31A C32A H32A 109.5 . . ?
C31A C32A H32B 109.5 . . ?
H32A C32A H32B 109.5 . . ?
C31A C32A H32C 109.5 . . ?
H32A C32A H32C 109.5 . . ?
H32B C32A H32C 109.5 . . ?
N5A C36A C35A 107.2(15) . . ?
N5A C36A C41A 118.3(13) . . ?
C35A C36A C41A 126.2(16) . . ?
C33 C34 C35 107.9(5) . . ?
C33 C34 C1L 110.3(9) . . ?
C35 C34 C1L 125.1(10) . . ?
C33 C34 C37 127.3(5) . . ?
C35 C34 C37 124.5(5) . . ?
O2A C2A C1A 111.2(5) . . ?
O2A C2A H2AA 109.4 . . ?
C1A C2A H2AA 109.4 . . ?
O2A C2A H2AB 109.4 . . ?
C1A C2A H2AB 109.4 . . ?
H2AA C2A H2AB 108.0 . . ?
C29A C30A H30A 109.5 . . ?
C29A C30A H30B 109.5 . . ?
H30A C30A H30B 109.5 . . ?
C29A C30A H30C 109.5 . . ?
H30A C30A H30C 109.5 . . ?
H30B C30A H30C 109.5 . . ?
O1B C6B C5B 123.1(6) . . ?
O1B C6B C1B 119.7(6) . . ?
C5B C6B C1B 117.2(6) . . ?
C3D C3D C2D 112.0(6) 2_666 . ?
C3D C3D H3DA 109.2 2_666 . ?
C2D C3D H3DA 109.2 . . ?
C3D C3D H3DB 109.2 2_666 . ?
C2D C3D H3DB 109.2 . . ?
H3DA C3D H3DB 107.9 . . ?
C14A C18A C19A 113.2(5) . . ?
C14A C18A H18A 108.9 . . ?
C19A C18A H18A 108.9 . . ?
C14A C18A H18B 108.9 . . ?
C19A C18A H18B 108.9 . . ?
H18A C18A H18B 107.8 . . ?
C3D C2D C1D 111.8(6) . . ?
C3D C2D H2DA 109.3 . . ?
C1D C2D H2DA 109.3 . . ?
C3D C2D H2DB 109.3 . . ?
C1D C2D H2DB 109.3 . . ?
H2DA C2D H2DB 107.9 . . ?
C10A C11A H11A 109.5 . . ?
C10A C11A H11B 109.5 . . ?
H11A C11A H11B 109.5 . . ?
C10A C11A H11C 109.5 . . ?
H11A C11A H11C 109.5 . . ?
H11B C11A H11C 109.5 . . ?
C1C C1C C2C 100(2) 2_657 . ?
C1C C1C H1CA 111.8 2_657 . ?
C2C C1C H1CA 111.8 . . ?
C1C C1C H1CB 111.8 2_657 . ?
C2C C1C H1CB 111.8 . . ?
H1CA C1C H1CB 109.5 . . ?
C38A C37A C34A 109.8(12) . . ?
C38A C37A H37A 109.7 . . ?
C34A C37A H37A 109.7 . . ?
C38A C37A H37B 109.7 . . ?
C34A C37A H37B 109.7 . . ?
H37A C37A H37B 108.2 . . ?
C37 C38 H38G 109.5 . . ?
C37 C38 H38H 109.5 . . ?
H38G C38 H38H 109.5 . . ?
C37 C38 H38I 109.5 . . ?
H38G C38 H38I 109.5 . . ?
H38H C38 H38I 109.5 . . ?
O4A C42A C43A 120.3(12) . . ?
O4A C42A H42A 107.3 . . ?
C43A C42A H42A 107.3 . . ?
O4A C42A H42B 107.3 . . ?
C43A C42A H42B 107.3 . . ?
H42A C42A H42B 106.9 . . ?
C37A C38A H38A 109.5 . . ?
C37A C38A H38B 109.5 . . ?
H38A C38A H38B 109.5 . . ?
C37A C38A H38C 109.5 . . ?
H38A C38A H38C 109.5 . . ?
H38B C38A H38C 109.5 . . ?
C2C C3C H3CA 109.5 . . ?
C2C C3C H3CB 109.5 . . ?
H3CA C3C H3CB 109.5 . . ?
C2C C3C H3CC 109.5 . . ?
H3CA C3C H3CC 109.5 . . ?
H3CB C3C H3CC 109.5 . . ?
C3C C2C C1C 102.6(17) . . ?
C3C C2C H2CA 111.2 . . ?
C1C C2C H2CA 111.2 . . ?
C3C C2C H2CB 111.2 . . ?
C1C C2C H2CB 111.2 . . ?
H2CA C2C H2CB 109.2 . . ?
C40A C39A C35A 124.2(14) . . ?
C40A C39A H39A 117.9 . . ?
C35A C39A H39A 117.9 . . ?
C42A C43A H43A 109.5 . . ?
C42A C43A H43B 109.5 . . ?
H43A C43A H43B 109.5 . . ?
C42A C43A H43C 109.5 . . ?
H43A C43A H43C 109.5 . . ?
H43B C43A H43C 109.5 . . ?
C39A C40A H40A 109.5 . . ?
C39A C40A H40B 109.5 . . ?
H40A C40A H40B 109.5 . . ?
C39A C40A H40C 109.5 . . ?
H40A C40A H40C 109.5 . . ?
H40B C40A H40C 109.5 . . ?
C33B N5B C36B 111.5(9) . . ?
C33B N5B H5B 124.3 . . ?
C36B N5B H5B 124.3 . . ?
N5B C33B C34B 107.2(9) . . ?
N5B C33B C28A 123.9(8) . . ?
C34B C33B C28A 125.1(8) . . ?
C35B C34B C33B 106.1(7) . . ?
C35B C34B C37B 128.5(8) . . ?
C33B C34B C37B 124.5(8) . . ?
C36B C35B C34B 106.6(7) . . ?
C36B C35B C39B 127.7(7) . . ?
C34B C35B C39B 125.7(7) . . ?
N5B C36B C35B 108.0(7) . . ?
N5B C36B C41B 118.3(7) . . ?
C35B C36B C41B 132.5(8) . . ?
C34B C37B C38B 114.2(9) . . ?
C34B C37B H37C 108.7 . . ?
C38B C37B H37C 108.7 . . ?
C34B C37B H37D 108.7 . . ?
C38B C37B H37D 108.7 . . ?
H37C C37B H37D 107.6 . . ?
C37B C38B H38D 109.5 . . ?
C37B C38B H38E 109.5 . . ?
H38D C38B H38E 109.5 . . ?
C37B C38B H38F 109.5 . . ?
H38D C38B H38F 109.5 . . ?
H38E C38B H38F 109.5 . . ?
C40B C39B C35B 117.3(10) . . ?
C40B C39B H39B 121.3 . . ?
C35B C39B H39B 121.3 . . ?
C39B C40B H40D 109.5 . . ?
C39B C40B H40E 109.5 . . ?
H40D C40B H40E 109.5 . . ?
C39B C40B H40F 109.5 . . ?
H40D C40B H40F 109.5 . . ?
H40E C40B H40F 109.5 . . ?
O3B C41B O4B 123.2(8) . . ?
O3B C41B C36B 123.5(8) . . ?
O4B C41B C36B 113.3(7) . . ?
C41B O4B C42B 114.4(8) . . ?
O4B C42B C43B 106.4(8) . . ?
O4B C42B H42C 110.5 . . ?
C43B C42B H42C 110.5 . . ?
O4B C42B H42D 110.5 . . ?
C43B C42B H42D 110.5 . . ?
H42C C42B H42D 108.6 . . ?
C42B C43B H43D 109.5 . . ?
C42B C43B H43E 109.5 . . ?
H43D C43B H43E 109.5 . . ?
C42B C43B H43F 109.5 . . ?
H43D C43B H43F 109.5 . . ?
H43E C43B H43F 109.5 . . ?
C25 C44 C1E 105.2(14) . . ?
C25 C44 C1F 128.0(17) . . ?
C1E C44 C1F 124.4(17) . . ?
C28 C1E C44 108.0(13) . . ?
C28 C1E C1H 124.6(17) . . ?
C44 C1E C1H 125.3(17) . . ?
C44 C1F C1G 115(2) . . ?
C44 C1F H1FA 108.6 . . ?
C1G C1F H1FA 108.6 . . ?
C44 C1F H1FB 108.6 . . ?
C1G C1F H1FB 108.6 . . ?
H1FA C1F H1FB 107.6 . . ?
C1F C1G H1GA 109.5 . . ?
C1F C1G H1GB 109.5 . . ?
H1GA C1G H1GB 109.5 . . ?
C1F C1G H1GC 109.5 . . ?
H1GA C1G H1GC 109.5 . . ?
H1GB C1G H1GC 109.5 . . ?
C1E C1H C1I 111(2) . . ?
C1E C1H H1HA 109.5 . . ?
C1I C1H H1HA 109.5 . . ?
C1E C1H H1HB 109.5 . . ?
C1I C1H H1HB 109.5 . . ?
H1HA C1H H1HB 108.1 . . ?
C1H C1I H1IA 109.5 . . ?
C1H C1I H1IB 109.5 . . ?
H1IA C1I H1IB 109.5 . . ?
C1H C1I H1IC 109.5 . . ?
H1IA C1I H1IC 109.5 . . ?
H1IB C1I H1IC 109.5 . . ?
C1J C45 C45 111.2(9) . 2_657 ?
C1J C45 H45A 109.4 . . ?
C45 C45 H45A 109.4 2_657 . ?
C1J C45 H45B 109.4 . . ?
C45 C45 H45B 109.4 2_657 . ?
H45A C45 H45B 108.0 . . ?
C1K C1J C45 124.6(10) . . ?
C1K C1J H1JA 106.2 . . ?
C45 C1J H1JA 106.2 . . ?
C1K C1J H1JB 106.2 . . ?
C45 C1J H1JB 106.2 . . ?
H1JA C1J H1JB 106.4 . . ?
C1J C1K H1KA 109.5 . . ?
C1J C1K H1KB 109.5 . . ?
H1KA C1K H1KB 109.5 . . ?
C1J C1K H1KC 109.5 . . ?
H1KA C1K H1KC 109.5 . . ?
H1KB C1K H1KC 109.5 . . ?
C1L C46 H46A 109.5 . . ?
C1L C46 H46B 109.5 . . ?
H46A C46 H46B 109.5 . . ?
C1L C46 H46C 109.5 . . ?
H46A C46 H46C 109.5 . . ?
H46B C46 H46C 109.5 . . ?
C46 C1L C34 99.9(15) . . ?
C46 C1L H1LA 111.8 . . ?
C34 C1L H1LA 111.8 . . ?
C46 C1L H1LB 111.8 . . ?
C34 C1L H1LB 111.8 . . ?
H1LA C1L H1LB 109.5 . . ?

loop_
_geom_bond_atom_site_label_1
_geom_bond_atom_site_label_2
_geom_bond_distance
_geom_bond_site_symmetry_2
_geom_bond_publ_flag
O2 C3 1.351(6) . ?
O2 C2 1.461(6) . ?
O4 C41 1.332(6) . ?
O4 C42 1.457(6) . ?
O1A C3A 1.219(6) . ?
O1 C3 1.231(6) . ?
N2 C15 1.385(5) . ?
N2 C12 1.385(6) . ?
N2 H2 0.8800 . ?
O2A C3A 1.342(6) . ?
O2A C2A 1.465(6) . ?
N3 C20 1.356(6) . ?
N3 C24 1.362(6) . ?
N4 C28 1.377(6) . ?
N4 C25 1.381(6) . ?
N4 H4 0.8800 . ?
N1 C7 1.361(6) . ?
N1 C4 1.389(6) . ?
N1 H1 0.8800 . ?
N1A C7A 1.377(6) . ?
N1A C4A 1.380(6) . ?
N1A H1A 0.8800 . ?
N2A C12A 1.363(6) . ?
N2A C15A 1.380(6) . ?
N2A H2A 0.8800 . ?
N3A C24A 1.358(6) . ?
N3A C20A 1.360(6) . ?
N4A C28A 1.372(8) . ?
N4A C25A 1.378(6) . ?
N4A H4A 0.8800 . ?
O2B C3B 1.245(8) . ?
O1B C6B 1.244(8) . ?
O3 C41 1.276(7) . ?
O3A C41A 1.187(14) . ?
N5 C33 1.336(6) . ?
N5 C36 1.372(6) . ?
N5 H5 0.8800 . ?
N5A C33A 1.353(12) . ?
N5A C36A 1.385(14) . ?
N5A H5A 0.8800 . ?
C15A C14A 1.404(7) . ?
C15A C20A 1.475(7) . ?
C12 C13 1.389(7) . ?
C12 C7 1.480(6) . ?
C6 C7 1.405(7) . ?
C6 C5 1.433(6) . ?
C6 C10 1.513(6) . ?
C15 C14 1.391(6) . ?
C15 C20 1.474(6) . ?
C20 C21 1.410(6) . ?
C14 C13 1.439(6) . ?
C14 C18 1.526(6) . ?
C4A C5A 1.389(7) . ?
C4A C3A 1.459(6) . ?
C20A C21A 1.404(7) . ?
C5 C4 1.402(6) . ?
C5 C8 1.512(6) . ?
C4 C3 1.447(6) . ?
C33 C34 1.391(8) . ?
C33 C28 1.482(6) . ?
C7A C6A 1.391(7) . ?
C7A C12A 1.484(6) . ?
C13 C16 1.525(7) . ?
C24 C23 1.393(7) . ?
C24 C25 1.482(7) . ?
C28 C27 1.402(7) . ?
C28 C1E 1.436(17) . ?
C26 C25 1.414(7) . ?
C26 C27 1.431(7) . ?
C26 C29 1.509(8) . ?
C13A C12A 1.404(7) . ?
C13A C14A 1.439(7) . ?
C13A C16A 1.522(8) . ?
C2 C1 1.525(8) . ?
C2 H2B 0.9900 . ?
C2 H2C 0.9900 . ?
C41 O5 1.359(14) . ?
C41 C36 1.438(7) . ?
O4A C41A 1.386(13) . ?
O4A C42A 1.436(13) . ?
C27 C31 1.519(8) . ?
C19 C18 1.529(7) . ?
C19 H19D 0.9800 . ?
C19 H19E 0.9800 . ?
C19 H19F 0.9800 . ?
C31A C27A 1.523(7) . ?
C31A C32A 1.542(8) . ?
C31A H31A 0.9900 . ?
C31A H31B 0.9900 . ?
C42 C43 1.478(9) . ?
C42 H42E 0.9900 . ?
C42 H42F 0.9900 . ?
C11 C10 1.531(7) . ?
C11 H11D 0.9800 . ?
C11 H11E 0.9800 . ?
C11 H11F 0.9800 . ?
C9 C8 1.548(7) . ?
C9 H9A 0.9800 . ?
C9 H9B 0.9800 . ?
C9 H9C 0.9800 . ?
C10 H10C 0.9900 . ?
C10 H10D 0.9900 . ?
C14A C18A 1.531(7) . ?
C16 C17 1.543(8) . ?
C16 H16C 0.9900 . ?
C16 H16D 0.9900 . ?
C6A C5A 1.427(7) . ?
C6A C10A 1.523(7) . ?
C25A C26A 1.400(7) . ?
C25A C24A 1.488(7) . ?
C35 C36 1.378(7) . ?
C35 C34 1.428(7) . ?
C35 C39 1.533(8) . ?
C8 H8A 0.9900 . ?
C8 H8B 0.9900 . ?
C21 C22 1.379(7) . ?
C21 H21 0.9500 . ?
C33A C34A 1.509(12) . ?
C33A C28A 1.515(6) . ?
C22A C21A 1.392(7) . ?
C22A C23A 1.398(7) . ?
C22A H22A 0.9500 . ?
C23 C22 1.401(7) . ?
C23 H23 0.9500 . ?
C5A C8A 1.520(7) . ?
C29A C26A 1.520(6) . ?
C29A C30A 1.548(8) . ?
C29A H29A 0.9900 . ?
C29A H29B 0.9900 . ?
C23A C24A 1.404(7) . ?
C23A H23A 0.9500 . ?
C35A C36A 1.428(16) . ?
C35A C34A 1.435(14) . ?
C35A C39A 1.506(14) . ?
C1D C2D 1.567(10) . ?
C1D H1DA 0.9800 . ?
C1D H1DB 0.9800 . ?
C1D H1DC 0.9800 . ?
C39 C40 1.565(11) . ?
C39 H39C 0.9900 . ?
C39 H39D 0.9900 . ?
C37 C38 1.510(11) . ?
C37 C34 1.568(9) . ?
C37 H37E 0.9900 . ?
C37 H37F 0.9900 . ?
C34A C37A 1.518(15) . ?
C30 C29 1.519(8) . ?
C30 H30D 0.9800 . ?
C30 H30E 0.9800 . ?
C30 H30F 0.9800 . ?
C43 H43G 0.9800 . ?
C43 H43H 0.9800 . ?
C43 H43I 0.9800 . ?
C1A C2A 1.470(10) . ?
C1A H1AA 0.9800 . ?
C1A H1AB 0.9800 . ?
C1A H1AC 0.9800 . ?
C31 C32 1.519(9) . ?
C31 H31C 0.9900 . ?
C31 H31D 0.9900 . ?
C40 H40G 0.9800 . ?
C40 H40H 0.9800 . ?
C40 H40I 0.9800 . ?
C9A C8A 1.529(11) . ?
C9A H9AA 0.9800 . ?
C9A H9AB 0.9800 . ?
C9A H9AC 0.9800 . ?
C17A C16A 1.502(10) . ?
C17A H17A 0.9800 . ?
C17A H17B 0.9800 . ?
C17A H17C 0.9800 . ?
C32 H32D 0.9800 . ?
C32 H32E 0.9800 . ?
C32 H32F 0.9800 . ?
C16A H16A 0.9900 . ?
C16A H16B 0.9900 . ?
C8A H8AA 0.9900 . ?
C8A H8AB 0.9900 . ?
C4B C5B 1.332(10) . ?
C4B C3B 1.496(9) . ?
C4B H4B 0.9500 . ?
C5B C6B 1.464(9) . ?
C5B H5BA 0.9500 . ?
C29 H29C 0.9900 . ?
C29 H29D 0.9900 . ?
C19A C18A 1.532(9) . ?
C19A H19A 0.9800 . ?
C19A H19B 0.9800 . ?
C19A H19C 0.9800 . ?
C1B C2B 1.358(10) . ?
C1B C6B 1.504(9) . ?
C1B H1BA 0.9500 . ?
C3B C2B 1.476(10) . ?
C41A C36A 1.459(14) . ?
C2B H2BA 0.9500 . ?
C10A C11A 1.496(13) . ?
C10A H10A 0.9900 . ?
C10A H10B 0.9900 . ?
C17 H17D 0.9800 . ?
C17 H17E 0.9800 . ?
C17 H17F 0.9800 . ?
C1 H1B 0.9800 . ?
C1 H1C 0.9800 . ?
C1 H1D 0.9800 . ?
C28A C27A 1.380(8) . ?
C28A C33B 1.474(10) . ?
C27A C26A 1.421(7) . ?
C25 C44 1.425(17) . ?
C21A H21A 0.9500 . ?
C18 H18C 0.9900 . ?
C18 H18D 0.9900 . ?
C22 H22 0.9500 . ?
C32A H32A 0.9800 . ?
C32A H32B 0.9800 . ?
C32A H32C 0.9800 . ?
C34 C1L 1.562(17) . ?
C2A H2AA 0.9900 . ?
C2A H2AB 0.9900 . ?
C30A H30A 0.9800 . ?
C30A H30B 0.9800 . ?
C30A H30C 0.9800 . ?
C3D C3D 1.521(11) 2_666 ?
C3D C2D 1.542(8) . ?
C3D H3DA 0.9900 . ?
C3D H3DB 0.9900 . ?
C18A H18A 0.9900 . ?
C18A H18B 0.9900 . ?
C2D H2DA 0.9900 . ?
C2D H2DB 0.9900 . ?
C11A H11A 0.9800 . ?
C11A H11B 0.9800 . ?
C11A H11C 0.9800 . ?
C1C C1C 1.53(2) 2_657 ?
C1C C2C 1.57(2) . ?
C1C H1CA 0.9900 . ?
C1C H1CB 0.9900 . ?
C37A C38A 1.506(15) . ?
C37A H37A 0.9900 . ?
C37A H37B 0.9900 . ?
C38 H38G 0.9800 . ?
C38 H38H 0.9800 . ?
C38 H38I 0.9800 . ?
C42A C43A 1.493(16) . ?
C42A H42A 0.9900 . ?
C42A H42B 0.9900 . ?
C38A H38A 0.9800 . ?
C38A H38B 0.9800 . ?
C38A H38C 0.9800 . ?
C3C C2C 1.560(10) . ?
C3C H3CA 0.9800 . ?
C3C H3CB 0.9800 . ?
C3C H3CC 0.9800 . ?
C2C H2CA 0.9900 . ?
C2C H2CB 0.9900 . ?
C39A C40A 1.354(15) . ?
C39A H39A 0.9500 . ?
C43A H43A 0.9800 . ?
C43A H43B 0.9800 . ?
C43A H43C 0.9800 . ?
C40A H40A 0.9800 . ?
C40A H40B 0.9800 . ?
C40A H40C 0.9800 . ?
N5B C33B 1.339(10) . ?
N5B C36B 1.375(10) . ?
N5B H5B 0.8800 . ?
C33B C34B 1.467(11) . ?
C34B C35B 1.429(11) . ?
C34B C37B 1.495(12) . ?
C35B C36B 1.425(10) . ?
C35B C39B 1.510(11) . ?
C36B C41B 1.461(10) . ?
C37B C38B 1.534(14) . ?
C37B H37C 0.9900 . ?
C37B H37D 0.9900 . ?
C38B H38D 0.9800 . ?
C38B H38E 0.9800 . ?
C38B H38F 0.9800 . ?
C39B C40B 1.370(13) . ?
C39B H39B 0.9500 . ?
C40B H40D 0.9800 . ?
C40B H40E 0.9800 . ?
C40B H40F 0.9800 . ?
C41B O3B 1.234(11) . ?
C41B O4B 1.389(11) . ?
O4B C42B 1.460(11) . ?
C42B C43B 1.517(13) . ?
C42B H42C 0.9900 . ?
C42B H42D 0.9900 . ?
C43B H43D 0.9800 . ?
C43B H43E 0.9800 . ?
C43B H43F 0.9800 . ?
C44 C1E 1.444(18) . ?
C44 C1F 1.510(18) . ?
C1E C1H 1.534(18) . ?
C1F C1G 1.52(2) . ?
C1F H1FA 0.9900 . ?
C1F H1FB 0.9900 . ?
C1G H1GA 0.9800 . ?
C1G H1GB 0.9800 . ?
C1G H1GC 0.9800 . ?
C1H C1I 1.54(2) . ?
C1H H1HA 0.9900 . ?
C1H H1HB 0.9900 . ?
C1I H1IA 0.9800 . ?
C1I H1IB 0.9800 . ?
C1I H1IC 0.9800 . ?
C45 C1J 1.556(12) . ?
C45 C45 1.560(13) 2_657 ?
C45 H45A 0.9900 . ?
C45 H45B 0.9900 . ?
C1J C1K 1.544(8) . ?
C1J H1JA 0.9900 . ?
C1J H1JB 0.9900 . ?
C1K H1KA 0.9800 . ?
C1K H1KB 0.9800 . ?
C1K H1KC 0.9800 . ?
C46 C1L 1.53(2) . ?
C46 H46A 0.9800 . ?
C46 H46B 0.9800 . ?
C46 H46C 0.9800 . ?
C1L H1LA 0.9900 . ?
C1L H1LB 0.9900 . ?

loop_
_geom_hbond_atom_site_label_D
_geom_hbond_atom_site_label_H
_geom_hbond_atom_site_label_A
_geom_hbond_distance_DH
_geom_hbond_distance_HA
_geom_hbond_distance_DA
_geom_hbond_angle_DHA
_geom_hbond_site_symmetry_A
_geom_hbond_publ_flag
N4 H4 O2B 0.88 2.28 3.037(6) 143.9 . yes
N1 H1 O1A 0.88 1.96 2.817(5) 164.1 . yes
N1A H1A O1 0.88 2.00 2.861(5) 165.3 . yes
N2A H2A O1B 0.88 2.36 3.158(6) 151.4 . yes
N4A H4A O1B 0.88 2.30 3.103(6) 151.2 . yes
N5 H5 O3A^a 0.88 2.17 2.987(14) 154.7 . yes
N5 H5 O3B^b 0.88 1.95 2.809(11) 164.9 . yes
N5A^a H5A^a O3^a 0.88 2.09 2.940(16) 161.7 . yes
N5B^b H5B^b O5^b 0.88 2.11 2.76(2) 130.9 . yes

loop_
_geom_torsion_atom_site_label_1
_geom_torsion_atom_site_label_2
_geom_torsion_atom_site_label_3
_geom_torsion_atom_site_label_4
_geom_torsion
_geom_torsion_site_symmetry_1
_geom_torsion_site_symmetry_2
_geom_torsion_site_symmetry_3
_geom_torsion_site_symmetry_4
_geom_torsion_publ_flag
C12A N2A C15A C14A 0.7(5) . . . . ?
C12A N2A C15A C20A -179.3(4) . . . . ?
C15 N2 C12 C13 1.6(5) . . . . ?
C15 N2 C12 C7 -177.4(4) . . . . ?
C4 N1 C7 C6 -0.9(5) . . . . ?
C4 N1 C7 C12 178.1(4) . . . . ?
C5 C6 C7 N1 1.8(5) . . . . ?
C10 C6 C7 N1 -179.9(4) . . . . ?
C5 C6 C7 C12 -177.0(5) . . . . ?
C10 C6 C7 C12 1.3(8) . . . . ?
N2 C12 C7 N1 -63.5(6) . . . . ?
C13 C12 C7 N1 117.7(6) . . . . ?
N2 C12 C7 C6 115.2(5) . . . . ?
C13 C12 C7 C6 -63.6(7) . . . . ?
C12 N2 C15 C14 -1.4(5) . . . . ?
C12 N2 C15 C20 175.2(4) . . . . ?
C24 N3 C20 C21 1.4(6) . . . . ?
C24 N3 C20 C15 -177.4(4) . . . . ?
N2 C15 C20 N3 3.3(6) . . . . ?
C14 C15 C20 N3 178.8(4) . . . . ?
N2 C15 C20 C21 -175.4(4) . . . . ?
C14 C15 C20 C21 0.1(8) . . . . ?
N2 C15 C14 C13 0.6(5) . . . . ?
C20 C15 C14 C13 -175.2(5) . . . . ?
N2 C15 C14 C18 -179.5(4) . . . . ?
C20 C15 C14 C18 4.7(8) . . . . ?
C7A N1A C4A C5A -2.5(5) . . . . ?
C7A N1A C4A C3A 178.1(4) . . . . ?
C24A N3A C20A C21A -0.5(6) . . . . ?
C24A N3A C20A C15A -179.1(4) . . . . ?
N2A C15A C20A N3A 7.2(6) . . . . ?
C14A C15A C20A N3A -172.8(5) . . . . ?
N2A C15A C20A C21A -171.4(4) . . . . ?
C14A C15A C20A C21A 8.6(8) . . . . ?
C7 C6 C5 C4 -2.0(5) . . . . ?
C10 C6 C5 C4 179.7(4) . . . . ?
C7 C6 C5 C8 178.0(4) . . . . ?
C10 C6 C5 C8 -0.3(7) . . . . ?
C7 N1 C4 C5 -0.4(5) . . . . ?
C7 N1 C4 C3 176.2(4) . . . . ?
C6 C5 C4 N1 1.5(5) . . . . ?
C8 C5 C4 N1 -178.5(4) . . . . ?
C6 C5 C4 C3 -174.3(5) . . . . ?
C8 C5 C4 C3 5.7(9) . . . . ?
C36 N5 C33 C34 -0.6(6) . . . . ?
C36 N5 C33 C28 -173.8(4) . . . . ?
C4A N1A C7A C6A 2.3(6) . . . . ?
C4A N1A C7A C12A 177.0(4) . . . . ?
N2 C12 C13 C14 -1.2(5) . . . . ?
C7 C12 C13 C14 177.7(4) . . . . ?
N2 C12 C13 C16 178.0(4) . . . . ?
C7 C12 C13 C16 -3.1(8) . . . . ?
C15 C14 C13 C12 0.4(5) . . . . ?
C18 C14 C13 C12 -179.5(4) . . . . ?
C15 C14 C13 C16 -178.8(5) . . . . ?
C18 C14 C13 C16 1.3(7) . . . . ?
C20 N3 C24 C23 -1.9(7) . . . . ?
C20 N3 C24 C25 176.4(4) . . . . ?
C25 N4 C28 C27 3.5(6) . . . . ?
C25 N4 C28 C1E -29.3(15) . . . . ?
C25 N4 C28 C33 177.1(4) . . . . ?
N5 C33 C28 N4 109.6(5) . . . . ?
C34 C33 C28 N4 -62.0(7) . . . . ?
N5 C33 C28 C27 -78.6(8) . . . . ?
C34 C33 C28 C27 109.8(7) . . . . ?
N5 C33 C28 C1E -35(2) . . . . ?
C34 C33 C28 C1E 153.2(19) . . . . ?
C3 O2 C2 C1 79.0(6) . . . . ?
C42 O4 C41 O3 -13.1(9) . . . . ?
C42 O4 C41 O5 46.3(10) . . . . ?
C42 O4 C41 C36 177.8(5) . . . . ?
N4 C28 C27 C26 -2.1(6) . . . . ?
C33 C28 C27 C26 -174.6(5) . . . . ?
N4 C28 C27 C31 176.1(5) . . . . ?
C33 C28 C27 C31 3.6(9) . . . . ?
C25 C26 C27 C28 0.0(6) . . . . ?
C29 C26 C27 C28 178.8(5) . . . . ?
C25 C26 C27 C31 -178.1(5) . . . . ?
C29 C26 C27 C31 0.8(9) . . . . ?
C41 O4 C42 C43 -145.7(6) . . . . ?
C7 C6 C10 C11 -105.6(5) . . . . ?
C5 C6 C10 C11 72.4(6) . . . . ?
N2A C15A C14A C13A -1.6(5) . . . . ?
C20A C15A C14A C13A 178.4(5) . . . . ?
N2A C15A C14A C18A -179.2(5) . . . . ?
C20A C15A C14A C18A 0.9(9) . . . . ?
C12A C13A C14A C15A 1.8(6) . . . . ?
C16A C13A C14A C15A -179.4(5) . . . . ?
C12A C13A C14A C18A 179.5(5) . . . . ?
C16A C13A C14A C18A -1.8(9) . . . . ?
C2 O2 C3 O1 -1.4(7) . . . . ?
C2 O2 C3 C4 179.0(4) . . . . ?
N1 C4 C3 O1 0.1(7) . . . . ?
C5 C4 C3 O1 175.6(5) . . . . ?
N1 C4 C3 O2 179.7(4) . . . . ?
C5 C4 C3 O2 -4.8(8) . . . . ?
C12 C13 C16 C17 -107.4(6) . . . . ?
C14 C13 C16 C17 71.7(6) . . . . ?
N1A C7A C6A C5A -1.3(6) . . . . ?
C12A C7A C6A C5A -175.5(5) . . . . ?
N1A C7A C6A C10A 179.7(6) . . . . ?
C12A C7A C6A C10A 5.5(10) . . . . ?
C28A N4A C25A C26A 0.3(6) . . . . ?
C28A N4A C25A C24A -178.4(4) . . . . ?
C4 C5 C8 C9 74.8(6) . . . . ?
C6 C5 C8 C9 -105.3(5) . . . . ?
N3 C20 C21 C22 -0.2(7) . . . . ?
C15 C20 C21 C22 178.4(5) . . . . ?
C36A N5A C33A C34A 38(3) . . . . ?
C36A N5A C33A C28A 167(2) . . . . ?
N3 C24 C23 C22 1.3(8) . . . . ?
C25 C24 C23 C22 -176.8(5) . . . . ?
N1A C4A C5A C6A 1.6(6) . . . . ?
C3A C4A C5A C6A -179.1(5) . . . . ?
N1A C4A C5A C8A -175.7(5) . . . . ?
C3A C4A C5A C8A 3.6(10) . . . . ?
C7A C6A C5A C4A -0.2(6) . . . . ?
C10A C6A C5A C4A 178.7(7) . . . . ?
C7A C6A C5A C8A 177.1(6) . . . . ?
C10A C6A C5A C8A -4.0(11) . . . . ?
C21A C22A C23A C24A -0.8(7) . . . . ?
C36 C35 C39 C40 -82.9(8) . . . . ?
C34 C35 C39 C40 90.8(7) . . . . ?
C36A C35A C34A C33A 12(2) . . . . ?
C39A C35A C34A C33A -158.1(16) . . . . ?
C36A C35A C34A C37A -173.7(18) . . . . ?
C39A C35A C34A C37A 16(3) . . . . ?
N5A C33A C34A C35A -30(2) . . . . ?
C28A C33A C34A C35A -161.9(10) . . . . ?
N5A C33A C34A C37A 156(2) . . . . ?
C28A C33A C34A C37A 24.6(18) . . . . ?
C28 C27 C31 C32 112.5(7) . . . . ?
C26 C27 C31 C32 -69.7(8) . . . . ?
C12A C13A C16A C17A 105.5(7) . . . . ?
C14A C13A C16A C17A -73.0(8) . . . . ?
C4A C5A C8A C9A 73.9(7) . . . . ?
C6A C5A C8A C9A -102.9(7) . . . . ?
C3B C4B C5B C6B -2.5(10) . . . . ?
C25 C26 C29 C30 -80.5(7) . . . . ?
C27 C26 C29 C30 100.9(7) . . . . ?
C5B C4B C3B O2B 176.1(6) . . . . ?
C5B C4B C3B C2B -2.7(9) . . . . ?
C42A O4A C41A O3A -15(3) . . . . ?
C42A O4A C41A C36A 164.5(19) . . . . ?
C6B C1B C2B C3B -2.6(9) . . . . ?
O2B C3B C2B C1B -173.5(6) . . . . ?
C4B C3B C2B C1B 5.3(9) . . . . ?
C7A C6A C10A C11A -107.2(7) . . . . ?
C5A C6A C10A C11A 74.0(9) . . . . ?
C25A N4A C28A C27A -1.0(6) . . . . ?
C25A N4A C28A C33B 177.7(6) . . . . ?
C25A N4A C28A C33A 176.6(4) . . . . ?
N5A C33A C28A N4A 110(2) . . . . ?
C34A C33A C28A N4A -128.4(7) . . . . ?
N5A C33A C28A C27A -74(2) . . . . ?
C34A C33A C28A C27A 47.6(11) . . . . ?
C15A N2A C12A C13A 0.5(5) . . . . ?
C15A N2A C12A C7A -177.8(4) . . . . ?
C14A C13A C12A N2A -1.4(6) . . . . ?
C16A C13A C12A N2A 179.8(5) . . . . ?
C14A C13A C12A C7A 176.6(5) . . . . ?
C16A C13A C12A C7A -2.1(9) . . . . ?
N1A C7A C12A N2A -94.3(5) . . . . ?
C6A C7A C12A N2A 79.2(7) . . . . ?
N1A C7A C12A C13A 87.8(7) . . . . ?
C6A C7A C12A C13A -98.7(7) . . . . ?
N4A C28A C27A C26A 1.4(6) . . . . ?
C33B C28A C27A C26A -177.2(7) . . . . ?
C33A C28A C27A C26A -174.6(7) . . . . ?
N4A C28A C27A C31A -178.7(4) . . . . ?
C33B C28A C27A C31A 2.7(10) . . . . ?
C33A C28A C27A C31A 5.3(11) . . . . ?
C32A C31A C27A C28A 107.7(6) . . . . ?
C32A C31A C27A C26A -72.4(6) . . . . ?
C28 N4 C25 C26 -3.5(5) . . . . ?
C28 N4 C25 C44 34.1(14) . . . . ?
C28 N4 C25 C24 -178.2(4) . . . . ?
C27 C26 C25 N4 2.1(6) . . . . ?
C29 C26 C25 N4 -176.7(5) . . . . ?
C27 C26 C25 C24 175.4(6) . . . . ?
C29 C26 C25 C24 -3.4(10) . . . . ?
N3 C24 C25 N4 1.0(6) . . . . ?
C23 C24 C25 N4 179.2(5) . . . . ?
N3 C24 C25 C26 -171.8(6) . . . . ?
C23 C24 C25 C26 6.4(10) . . . . ?
N3 C24 C25 C44 138.9(17) . . . . ?
C23 C24 C25 C44 -42.8(18) . . . . ?
C33 N5 C36 C35 -1.0(6) . . . . ?
C33 N5 C36 C41 178.3(5) . . . . ?
C34 C35 C36 N5 2.2(6) . . . . ?
C39 C35 C36 N5 176.9(6) . . . . ?
C34 C35 C36 C41 -177.0(6) . . . . ?
C39 C35 C36 C41 -2.3(11) . . . . ?
O3 C41 C36 N5 17.1(9) . . . . ?
O4 C41 C36 N5 -173.9(5) . . . . ?
O5 C41 C36 N5 -45.0(11) . . . . ?
O3 C41 C36 C35 -163.8(6) . . . . ?
O4 C41 C36 C35 5.2(10) . . . . ?
O5 C41 C36 C35 134.1(10) . . . . ?
C23A C22A C21A C20A 0.2(7) . . . . ?
N3A C20A C21A C22A 0.5(7) . . . . ?
C15A C20A C21A C22A 179.0(4) . . . . ?
C15 C14 C18 C19 74.3(6) . . . . ?
C13 C14 C18 C19 -105.8(5) . . . . ?
C2A O2A C3A O1A -0.1(8) . . . . ?
C2A O2A C3A C4A 177.8(5) . . . . ?
N1A C4A C3A O1A 7.7(7) . . . . ?
C5A C4A C3A O1A -171.5(5) . . . . ?
N1A C4A C3A O2A -170.2(4) . . . . ?
C5A C4A C3A O2A 10.6(8) . . . . ?
C20A N3A C24A C23A -0.3(7) . . . . ?
C20A N3A C24A C25A 178.7(4) . . . . ?
C22A C23A C24A N3A 0.9(7) . . . . ?
C22A C23A C24A C25A -178.0(5) . . . . ?
N4A C25A C24A N3A -7.2(6) . . . . ?
C26A C25A C24A N3A 174.6(5) . . . . ?
N4A C25A C24A C23A 171.8(4) . . . . ?
C26A C25A C24A C23A -6.5(9) . . . . ?
N4A C25A C26A C27A 0.6(5) . . . . ?
C24A C25A C26A C27A 178.9(5) . . . . ?
N4A C25A C26A C29A -179.5(5) . . . . ?
C24A C25A C26A C29A -1.1(9) . . . . ?
C28A C27A C26A C25A -1.2(6) . . . . ?
C31A C27A C26A C25A 178.9(5) . . . . ?
C28A C27A C26A C29A 178.8(5) . . . . ?
C31A C27A C26A C29A -1.1(8) . . . . ?
C30A C29A C26A C25A -74.8(7) . . . . ?
C30A C29A C26A C27A 105.2(6) . . . . ?
C20 C21 C22 C23 -0.4(8) . . . . ?
C24 C23 C22 C21 -0.1(9) . . . . ?
C33A N5A C36A C35A -32(4) . . . . ?
C33A N5A C36A C41A 177(3) . . . . ?
C34A C35A C36A N5A 11(3) . . . . ?
C39A C35A C36A N5A -179(2) . . . . ?
C34A C35A C36A C41A 158(2) . . . . ?
C39A C35A C36A C41A -32(4) . . . . ?
O3A C41A C36A N5A -12(5) . . . . ?
O4A C41A C36A N5A 168(3) . . . . ?
O3A C41A C36A C35A -156(2) . . . . ?
O4A C41A C36A C35A 24(4) . . . . ?
N5 C33 C34 C35 2.0(7) . . . . ?
C28 C33 C34 C35 174.7(5) . . . . ?
N5 C33 C34 C1L 141.7(11) . . . . ?
C28 C33 C34 C1L -45.6(12) . . . . ?
N5 C33 C34 C37 -170.9(7) . . . . ?
C28 C33 C34 C37 1.8(10) . . . . ?
C36 C35 C34 C33 -2.6(7) . . . . ?
C39 C35 C34 C33 -177.4(6) . . . . ?
C36 C35 C34 C1L -134.8(12) . . . . ?
C39 C35 C34 C1L 50.4(14) . . . . ?
C36 C35 C34 C37 170.6(6) . . . . ?
C39 C35 C34 C37 -4.2(11) . . . . ?
C38 C37 C34 C33 -76.3(9) . . . . ?
C38 C37 C34 C35 111.9(8) . . . . ?
C3A O2A C2A C1A 101.8(7) . . . . ?
C4B C5B C6B O1B -174.5(6) . . . . ?
C4B C5B C6B C1B 5.3(9) . . . . ?
C2B C1B C6B O1B 177.1(6) . . . . ?
C2B C1B C6B C5B -2.6(9) . . . . ?
C15A C14A C18A C19A 72.2(7) . . . . ?
C13A C14A C18A C19A -105.0(6) . . . . ?
C3D C3D C2D C1D 177.7(5) 2_666 . . . ?
C35A C34A C37A C38A -76.4(18) . . . . ?
C33A C34A C37A C38A 96.3(16) . . . . ?
C41A O4A C42A C43A -55(2) . . . . ?
C1C C1C C2C C3C -141(3) 2_657 . . . ?
C36A C35A C39A C40A -73(3) . . . . ?
C34A C35A C39A C40A 95(2) . . . . ?
C36B N5B C33B C34B -9(3) . . . . ?
C36B N5B C33B C28A -167.9(15) . . . . ?
N4A C28A C33B N5B 94.7(19) . . . . ?
C27A C28A C33B N5B -87(2) . . . . ?
N4A C28A C33B C34B -60.5(14) . . . . ?
C27A C28A C33B C34B 117.9(12) . . . . ?
N5B C33B C34B C35B 6.2(19) . . . . ?
C28A C33B C34B C35B 164.9(11) . . . . ?
N5B C33B C34B C37B 176.3(17) . . . . ?
C28A C33B C34B C37B -25(2) . . . . ?
C33B C34B C35B C36B -1.4(14) . . . . ?
C37B C34B C35B C36B -171.0(13) . . . . ?
C33B C34B C35B C39B 179.3(11) . . . . ?
C37B C34B C35B C39B 10(2) . . . . ?
C33B N5B C36B C35B 8(3) . . . . ?
C33B N5B C36B C41B 176.9(18) . . . . ?
C34B C35B C36B N5B -3.7(19) . . . . ?
C39B C35B C36B N5B 175.5(17) . . . . ?
C34B C35B C36B C41B -170.3(16) . . . . ?
C39B C35B C36B C41B 9(2) . . . . ?
C35B C34B C37B C38B 85.4(15) . . . . ?
C33B C34B C37B C38B -82.4(14) . . . . ?
C36B C35B C39B C40B 71.4(16) . . . . ?
C34B C35B C39B C40B -109.5(13) . . . . ?
N5B C36B C41B O3B 9(3) . . . . ?
C35B C36B C41B O3B 174.6(16) . . . . ?
N5B C36B C41B O4B -168.9(19) . . . . ?
C35B C36B C41B O4B -3(3) . . . . ?
O3B C41B O4B C42B 5(2) . . . . ?
C36B C41B O4B C42B -176.9(12) . . . . ?
C41B O4B C42B C43B -149.1(13) . . . . ?
N4 C25 C44 C1E -24(3) . . . . ?
C24 C25 C44 C1E -165.7(17) . . . . ?
N4 C25 C44 C1F 174(3) . . . . ?
C24 C25 C44 C1F 32(4) . . . . ?
N4 C28 C1E C44 13(3) . . . . ?
C33 C28 C1E C44 161.9(17) . . . . ?
N4 C28 C1E C1H 177(2) . . . . ?
C33 C28 C1E C1H -34(4) . . . . ?
C25 C44 C1E C28 7(3) . . . . ?
C1F C44 C1E C28 170(2) . . . . ?
C25 C44 C1E C1H -158(3) . . . . ?
C1F C44 C1E C1H 6(5) . . . . ?
C25 C44 C1F C1G 75(4) . . . . ?
C1E C44 C1F C1G -84(4) . . . . ?
C28 C1E C1H C1I -73(4) . . . . ?
C44 C1E C1H C1I 89(4) . . . . ?
C45 C45 C1J C1K 178.3(11) 2_657 . . . ?
C33 C34 C1L C46 136.9(15) . . . . ?
C35 C34 C1L C46 -91.8(19) . . . . ?
